data_4518345
loop_
_publ_author_name
'Murai, Takuya'
'Lu, Wenjie'
'Kuribayashi, Toshifumi'
'Morisaki, Kazuhiro'
'Ueda, Yoshihiro'
'Hamada, Shohei'
'Kobayashi, Yusuke'
'Sasamori, Takahiro'
'Tokitoh, Norihiro'
'Kawabata, Takeo'
'Furuta, Takumi'

_publ_section_title
;
 Conformational Control in Dirhodium(II) Paddlewheel Catalysts Supported
 by Chalcogen-Bonding Interactions for Stereoselective Intramolecular C--H
 Insertion Reactions
;
_journal_name_full 'ACS Catalysis'
_journal_page_first 568
_journal_page_last 578
_journal_paper_doi 10.1021/acscatal.0c03689
_journal_year 2020
_chemical_absolute_configuration ad
_chemical_formula_sum 'C118 H75 Cl18 F12 N4 O16.5 Rh2 S8'
_chemical_formula_weight 3141.22
_space_group_crystal_system monoclinic
_space_group_IT_number 5
_space_group_name_Hall 'C 2y'
_space_group_name_H-M_alt 'C 1 2 1'
_atom_sites_solution_hydrogens mixed
_audit_creation_method SHELXL-2014/7
_cell_angle_alpha 90
_cell_angle_beta 92.0449(10)
_cell_angle_gamma 90
_cell_formula_units_Z 4
_cell_length_a 30.9330(7)
_cell_length_b 17.5225(6)
_cell_length_c 24.1606(7)
_cell_measurement_reflns_used 82940
_cell_measurement_temperature 113(2)
_cell_measurement_theta_max 24.995
_cell_measurement_theta_min 1.539
_cell_volume 13087.3(7)
_computing_cell_refinement CrysAlisPro
_computing_data_collection CrystalClear
_computing_data_reduction CrysAlisPro
_computing_molecular_graphics 'Yadokari-XG 2011 (Wakita Nemoto et al., 2011)'
_computing_structure_refinement 'SHELXL-2016/4 (Sheldrick, 2016)'
_computing_structure_solution 'SHELXT-2016/4 (Sheldrick, 2016)'
_diffrn_ambient_temperature 113(2)
_diffrn_detector_area_resol_mean 7.31
_diffrn_measured_fraction_theta_full 0.922
_diffrn_measured_fraction_theta_max 0.922
_diffrn_measurement_device_type 'Rigaku Mercury'
_diffrn_measurement_method \w
_diffrn_radiation_monochromator graphite
_diffrn_radiation_type MoK\a
_diffrn_radiation_wavelength 0.71075
_diffrn_reflns_av_R_equivalents 0.0606
_diffrn_reflns_av_unetI/netI 0.0494
_diffrn_reflns_Laue_measured_fraction_full 0.922
_diffrn_reflns_Laue_measured_fraction_max 0.922
_diffrn_reflns_limit_h_max 36
_diffrn_reflns_limit_h_min -36
_diffrn_reflns_limit_k_max 20
_diffrn_reflns_limit_k_min -19
_diffrn_reflns_limit_l_max 28
_diffrn_reflns_limit_l_min -28
_diffrn_reflns_number 82940
_diffrn_reflns_point_group_measured_fraction_full 0.869
_diffrn_reflns_point_group_measured_fraction_max 0.869
_diffrn_reflns_theta_full 24.995
_diffrn_reflns_theta_max 24.995
_diffrn_reflns_theta_min 1.539
_diffrn_source 'fine-focus sealed tube'
_exptl_absorpt_coefficient_mu 0.828
_exptl_absorpt_correction_T_max 0.952
_exptl_absorpt_correction_T_min 0.733
_exptl_absorpt_correction_type multi-scan
_exptl_absorpt_process_details
;
 MULABS - Empirical Correction for Absorption Anisotropy.
 Blessing, R. H., Acta Cryst., A51, 33-38 (1995).
;
_exptl_crystal_colour green
_exptl_crystal_density_diffrn 1.594
_exptl_crystal_description prism
_exptl_crystal_F_000 6300
_exptl_crystal_size_max 0.400
_exptl_crystal_size_mid 0.200
_exptl_crystal_size_min 0.060
_refine_diff_density_max 1.056
_refine_diff_density_min -0.765
_refine_diff_density_rms 0.108
_refine_ls_abs_structure_details
;
 Flack x determined using 6238 quotients [(I+)-(I-)]/[(I+)+(I-)]
 (Parsons, Flack and Wagner, Acta Cryst. B69 (2013) 249-259).
;
_refine_ls_abs_structure_Flack 0.010(11)
_refine_ls_extinction_method none
_refine_ls_goodness_of_fit_ref 1.071
_refine_ls_hydrogen_treatment mixed
_refine_ls_matrix_type full
_refine_ls_number_parameters 1735
_refine_ls_number_reflns 20019
_refine_ls_number_restraints 329
_refine_ls_restrained_S_all 1.075
_refine_ls_R_factor_all 0.0897
_refine_ls_R_factor_gt 0.0604
_refine_ls_shift/su_max 0.047
_refine_ls_shift/su_mean 0.000
_refine_ls_structure_factor_coef Fsqd
_refine_ls_weighting_details 'w=1/[\s^2^(Fo^2^)+(0.0858P)^2^+78.1888P] where P=(Fo^2^+2Fc^2^)/3'
_refine_ls_weighting_scheme calc
_refine_ls_wR_factor_gt 0.1479
_refine_ls_wR_factor_ref 0.1790
_reflns_Friedel_coverage 0.821
_reflns_Friedel_fraction_full 0.813
_reflns_Friedel_fraction_max 0.813
_reflns_number_gt 15475
_reflns_number_total 20019
_reflns_threshold_expression 'I > 2\s(I)'
_cod_data_source_file cs0c03689_si_006.cif
_cod_data_source_block thiorh
_cod_original_sg_symbol_H-M 'C 2'
_cod_original_formula_sum 'C118 H75 Cl18 F12 N4 O16.50 Rh2 S8'
_cod_database_code 4518345
_shelx_shelxl_version_number 2014/7
_shelx_space_group_comment
;
The symmetry employed for this shelxl refinement is uniquely defined
by the following loop, which should always be used as a source of
symmetry information in preference to the above space-group names.
They are only intended as comments.
;
_shelx_estimated_absorpt_t_min 0.733
_shelx_estimated_absorpt_t_max 0.952

loop_
_space_group_symop_operation_xyz
'x, y, z'
'-x, y, -z'
'x+1/2, y+1/2, z'
'-x+1/2, y+1/2, -z'

loop_
_atom_site_label
_atom_site_type_symbol
_atom_site_fract_x
_atom_site_fract_y
_atom_site_fract_z
_atom_site_U_iso_or_equiv
_atom_site_adp_type
_atom_site_occupancy
_atom_site_site_symmetry_order
_atom_site_calc_flag
_atom_site_refinement_flags_posn
_atom_site_refinement_flags_adp
_atom_site_refinement_flags_occupancy
_atom_site_disorder_assembly
_atom_site_disorder_group
Rh1 Rh 0.65955(3) 0.50524(10) 0.72609(4) 0.0445(3) Uani 1 1 d . . . . .
Rh2 Rh 0.68628(3) 0.57835(11) 0.80327(4) 0.0435(3) Uani 1 1 d . . . . .
O1 O 0.6364(3) 0.4387(6) 0.6493(4) 0.066(3) Uani 1 1 d . . . . .
H1 H 0.6490 0.4483 0.6147 0.079 Uiso 1 1 calc R U . . .
C1 C 0.6044(7) 0.3851(13) 0.6529(10) 0.104(7) Uani 1 1 d . . . . .
H2 H 0.5786 0.4082 0.6692 0.125 Uiso 1 1 calc R U . . .
H3 H 0.6145 0.3425 0.6770 0.125 Uiso 1 1 calc R U . . .
C2 C 0.5924(8) 0.3539(15) 0.5919(9) 0.123(9) Uani 1 1 d . . . . .
H4 H 0.5695 0.3154 0.5940 0.185 Uiso 1 1 calc R U . . .
H5 H 0.5822 0.3963 0.5684 0.185 Uiso 1 1 calc R U . . .
H6 H 0.6180 0.3308 0.5762 0.185 Uiso 1 1 calc R U . . .
O2 O 0.7061(3) 0.6395(5) 0.8836(3) 0.057(3) Uani 1 1 d . . . . .
H7 H 0.7081 0.6096 0.9164 0.068 Uiso 1 1 calc R U . . .
C3 C 0.7158(6) 0.7198(9) 0.8886(7) 0.071(5) Uani 1 1 d . . . . .
H8 H 0.7350 0.7349 0.8585 0.086 Uiso 1 1 calc R U . . .
H9 H 0.7316 0.7291 0.9243 0.086 Uiso 1 1 calc R U . . .
C4 C 0.6759(6) 0.7679(10) 0.8857(7) 0.072(4) Uani 1 1 d . . . . .
H10 H 0.6839 0.8218 0.8892 0.108 Uiso 1 1 calc R U . . .
H11 H 0.6605 0.7596 0.8500 0.108 Uiso 1 1 calc R U . . .
H12 H 0.6571 0.7538 0.9158 0.108 Uiso 1 1 calc R U . . .
O3 O 0.7086(3) 0.4308(5) 0.7410(4) 0.049(2) Uani 1 1 d . . . . .
C5 C 0.7325(4) 0.4398(8) 0.7838(5) 0.045(3) Uani 1 1 d . . . . .
O4 O 0.7323(3) 0.4951(5) 0.8163(3) 0.047(2) Uani 1 1 d . . . . .
C6 C 0.7625(4) 0.3774(8) 0.7989(5) 0.045(3) Uani 1 1 d . . . . .
S1 S 0.80243(11) 0.3977(2) 0.84842(15) 0.0524(8) Uani 1 1 d . . . . .
C7 C 0.8209(4) 0.3057(8) 0.8458(5) 0.051(3) Uani 1 1 d . . . . .
C8 C 0.8582(4) 0.2808(9) 0.8769(6) 0.053(3) Uani 1 1 d . . . . .
H13 H 0.8737 0.3142 0.9014 0.064 Uiso 1 1 calc R U . . .
C9 C 0.8707(5) 0.2073(9) 0.8701(6) 0.058(4) Uani 1 1 d . . . . .
H14 H 0.8957 0.1893 0.8902 0.070 Uiso 1 1 calc R U . . .
C10 C 0.8479(4) 0.1567(8) 0.8343(5) 0.049(3) Uani 1 1 d . . . . .
C11 C 0.8620(4) 0.0798(10) 0.8286(5) 0.058(3) Uani 1 1 d . . . . .
H15 H 0.8871 0.0631 0.8490 0.070 Uiso 1 1 calc R U . . .
C12 C 0.8403(4) 0.0298(8) 0.7947(6) 0.054(4) Uani 1 1 d . . . . .
H16 H 0.8502 -0.0213 0.7917 0.065 Uiso 1 1 calc R U . . .
C13 C 0.8035(4) 0.0533(8) 0.7643(6) 0.052(3) Uani 1 1 d . . . . .
H17 H 0.7883 0.0180 0.7410 0.062 Uiso 1 1 calc R U . . .
C14 C 0.7888(4) 0.1285(7) 0.7678(5) 0.049(3) Uani 1 1 d . . . . .
H18 H 0.7643 0.1445 0.7459 0.059 Uiso 1 1 calc R U . . .
C15 C 0.8102(4) 0.1808(8) 0.8040(5) 0.046(3) Uani 1 1 d . . . . .
C16 C 0.7979(4) 0.2609(8) 0.8089(5) 0.043(3) Uani 1 1 d . . . . .
C17 C 0.7638(4) 0.3024(7) 0.7810(5) 0.042(3) Uani 1 1 d . . . . .
C18 C 0.7336(4) 0.2737(7) 0.7364(5) 0.039(3) Uani 1 1 d . . . . .
C19 C 0.6941(4) 0.2296(7) 0.7406(5) 0.043(3) Uani 1 1 d . . . . .
C20 C 0.6744(4) 0.1969(7) 0.7874(5) 0.044(3) Uani 1 1 d . . . . .
C21 C 0.6928(4) 0.2025(7) 0.8419(5) 0.043(3) Uani 1 1 d . . . . .
H19 H 0.7192 0.2293 0.8483 0.052 Uiso 1 1 calc R U . . .
C22 C 0.6724(5) 0.1692(8) 0.8859(6) 0.053(3) Uani 1 1 d . . . . .
H20 H 0.6845 0.1749 0.9224 0.063 Uiso 1 1 calc R U . . .
C23 C 0.6341(4) 0.1271(8) 0.8771(6) 0.049(3) Uani 1 1 d . . . . .
H21 H 0.6209 0.1031 0.9074 0.059 Uiso 1 1 calc R U . . .
C24 C 0.6163(5) 0.1209(8) 0.8260(6) 0.055(4) Uani 1 1 d . . . . .
H22 H 0.5902 0.0929 0.8209 0.067 Uiso 1 1 calc R U . . .
C25 C 0.6352(4) 0.1547(8) 0.7792(6) 0.049(3) Uani 1 1 d . . . . .
C26 C 0.6161(4) 0.1469(8) 0.7255(6) 0.052(3) Uani 1 1 d . . . . .
H23 H 0.5895 0.1200 0.7205 0.062 Uiso 1 1 calc R U . . .
C27 C 0.6355(4) 0.1775(8) 0.6806(6) 0.054(4) Uani 1 1 d . . . . .
H24 H 0.6229 0.1707 0.6445 0.065 Uiso 1 1 calc R U . . .
C28 C 0.6740(4) 0.2190(8) 0.6879(5) 0.047(3) Uani 1 1 d . . . . .
S2 S 0.70069(12) 0.2629(2) 0.63563(14) 0.0538(8) Uani 1 1 d . . . . .
C29 C 0.7399(4) 0.2952(7) 0.6827(5) 0.045(3) Uani 1 1 d . . . . .
N1 N 0.7719(4) 0.3457(7) 0.6672(5) 0.053(3) Uani 1 1 d . . . . .
H25 H 0.7966 0.3440 0.6864 0.063 Uiso 1 1 calc R U . . .
C30 C 0.7691(8) 0.3950(11) 0.6274(6) 0.093(7) Uani 1 1 d . . . . .
O5 O 0.7392(10) 0.4010(17) 0.5961(9) 0.31(2) Uani 1 1 d . . . . .
C31 C 0.8050(6) 0.4563(12) 0.6260(7) 0.078(5) Uani 1 1 d . . . . .
F1 F 0.8431(4) 0.4235(7) 0.6246(6) 0.117(4) Uani 1 1 d . . . . .
F2 F 0.7999(4) 0.4990(7) 0.5834(5) 0.113(4) Uani 1 1 d . . . . .
F3 F 0.8056(5) 0.4966(9) 0.6704(5) 0.153(7) Uani 1 1 d . . . . .
O6 O 0.6242(3) 0.4433(5) 0.7803(4) 0.055(2) Uani 1 1 d . . . . .
C32 C 0.6283(4) 0.4612(8) 0.8316(6) 0.050(3) Uani 1 1 d . . . . .
O7 O 0.6474(3) 0.5178(5) 0.8517(3) 0.049(2) Uani 1 1 d . . . . .
C33 C 0.6078(4) 0.4084(7) 0.8717(5) 0.045(3) Uani 1 1 d . . . . .
S3 S 0.58587(11) 0.3241(2) 0.84981(15) 0.0523(8) Uani 1 1 d . . . . .
C34 C 0.5757(4) 0.2984(7) 0.9167(6) 0.045(3) Uani 1 1 d . . . . .
C35 C 0.5577(4) 0.2282(8) 0.9318(7) 0.056(4) Uani 1 1 d . . . . .
H26 H 0.5502 0.1907 0.9047 0.067 Uiso 1 1 calc R U . . .
C36 C 0.5513(4) 0.2153(9) 0.9875(7) 0.059(4) Uani 1 1 d . . . . .
H27 H 0.5385 0.1687 0.9985 0.071 Uiso 1 1 calc R U . . .
C37 C 0.5634(4) 0.2700(8) 1.0284(6) 0.050(3) Uani 1 1 d . . . . .
C38 C 0.5544(4) 0.2557(9) 1.0838(6) 0.056(4) Uani 1 1 d . . . . .
H28 H 0.5417 0.2084 1.0934 0.068 Uiso 1 1 calc R U . . .
C39 C 0.5633(4) 0.3080(9) 1.1240(6) 0.056(4) Uani 1 1 d . . . . .
H29 H 0.5564 0.2979 1.1613 0.068 Uiso 1 1 calc R U . . .
C40 C 0.5827(4) 0.3768(9) 1.1099(6) 0.054(3) Uani 1 1 d . . . . .
H30 H 0.5892 0.4135 1.1379 0.065 Uiso 1 1 calc R U . . .
C41 C 0.5926(4) 0.3921(8) 1.0563(6) 0.050(3) Uani 1 1 d . . . . .
H31 H 0.6066 0.4386 1.0477 0.060 Uiso 1 1 calc R U . . .
C42 C 0.5820(4) 0.3394(7) 1.0137(6) 0.045(3) Uani 1 1 d . . . . .
C43 C 0.5894(4) 0.3534(7) 0.9560(5) 0.042(3) Uani 1 1 d . . . . .
C44 C 0.6082(4) 0.4175(7) 0.9287(6) 0.044(3) Uani 1 1 d . . . . .
C45 C 0.6264(4) 0.4868(7) 0.9572(5) 0.042(3) Uani 1 1 d . . . . .
C46 C 0.6693(4) 0.4938(7) 0.9818(5) 0.041(3) Uani 1 1 d . . . . .
C47 C 0.7059(4) 0.4428(8) 0.9817(5) 0.044(3) Uani 1 1 d . . . . .
C48 C 0.7043(4) 0.3672(8) 0.9591(5) 0.047(3) Uani 1 1 d . . . . .
H32 H 0.6780 0.3486 0.9427 0.056 Uiso 1 1 calc R U . . .
C49 C 0.7402(4) 0.3212(9) 0.9609(5) 0.052(3) Uani 1 1 d . . . . .
H33 H 0.7384 0.2716 0.9452 0.062 Uiso 1 1 calc R U . . .
C50 C 0.7795(4) 0.3460(9) 0.9854(5) 0.056(4) Uani 1 1 d . . . . .
H34 H 0.8039 0.3131 0.9871 0.067 Uiso 1 1 calc R U . . .
C51 C 0.7821(4) 0.4175(10) 1.0064(6) 0.057(4) Uani 1 1 d . . . . .
H35 H 0.8088 0.4342 1.0228 0.069 Uiso 1 1 calc R U . . .
C52 C 0.7464(4) 0.4685(8) 1.0050(5) 0.047(3) Uani 1 1 d . . . . .
C53 C 0.7497(4) 0.5421(9) 1.0286(5) 0.052(3) Uani 1 1 d . . . . .
H36 H 0.7766 0.5581 1.0449 0.063 Uiso 1 1 calc R U . . .
C54 C 0.7158(4) 0.5904(9) 1.0287(5) 0.051(3) Uani 1 1 d . . . . .
H37 H 0.7188 0.6398 1.0445 0.061 Uiso 1 1 calc R U . . .
C55 C 0.6755(4) 0.5661(7) 1.0047(5) 0.043(3) Uani 1 1 d . . . . .
S4 S 0.63033(12) 0.6234(2) 0.99803(14) 0.0523(8) Uani 1 1 d . . . . .
C56 C 0.6028(4) 0.5520(7) 0.9633(5) 0.042(3) Uani 1 1 d . . . . .
N2 N 0.5590(3) 0.5605(6) 0.9459(4) 0.049(3) Uani 1 1 d . . . . .
H38 H 0.5408 0.5226 0.9506 0.059 Uiso 1 1 calc DR U . . .
C57 C 0.5447(5) 0.6245(10) 0.9226(7) 0.068(4) Uani 1 1 d . . . . .
O8 O 0.5646(4) 0.6820(9) 0.9160(8) 0.133(7) Uani 1 1 d . . . . .
C58 C 0.4958(5) 0.6260(11) 0.9099(7) 0.072(5) Uani 1 1 d . . . . .
F4 F 0.4776(3) 0.5563(6) 0.9067(4) 0.079(3) Uani 1 1 d . . . . .
F5 F 0.4746(3) 0.6657(6) 0.9468(4) 0.088(3) Uani 1 1 d . . . . .
F6 F 0.4879(3) 0.6605(6) 0.8619(5) 0.094(3) Uani 1 1 d . . . . .
O9 O 0.6114(3) 0.5818(6) 0.7149(3) 0.051(2) Uani 1 1 d . . . . .
C59 C 0.6140(4) 0.6412(9) 0.7438(5) 0.050(3) Uani 1 1 d . . . . .
O10 O 0.6388(3) 0.6558(5) 0.7851(4) 0.051(2) Uani 1 1 d . . . . .
C60 C 0.5838(4) 0.7073(8) 0.7276(5) 0.047(3) Uani 1 1 d . . . . .
S5 S 0.58108(13) 0.7810(2) 0.77347(14) 0.0579(9) Uani 1 1 d . . . . .
C61 C 0.5472(5) 0.8299(8) 0.7292(6) 0.055(4) Uani 1 1 d . . . . .
C62 C 0.5307(5) 0.9032(10) 0.7390(6) 0.069(4) Uani 1 1 d . . . . .
H39 H 0.5385 0.9300 0.7720 0.083 Uiso 1 1 calc R U . . .
C63 C 0.5036(6) 0.9346(11) 0.7005(7) 0.078(5) Uani 1 1 d . . . . .
H40 H 0.4926 0.9845 0.7062 0.093 Uiso 1 1 calc R U . . .
C64 C 0.4909(5) 0.8935(10) 0.6505(6) 0.066(4) Uani 1 1 d . . . . .
C65 C 0.4599(6) 0.9274(11) 0.6122(6) 0.079(5) Uani 1 1 d . . . . .
H41 H 0.4487 0.9767 0.6195 0.095 Uiso 1 1 calc R U . . .
C66 C 0.4465(5) 0.8897(12) 0.5661(7) 0.081(5) Uani 1 1 d . . . . .
H42 H 0.4251 0.9117 0.5419 0.098 Uiso 1 1 calc R U . . .
C67 C 0.4640(5) 0.8179(10) 0.5537(6) 0.063(4) Uani 1 1 d . . . . .
H43 H 0.4557 0.7927 0.5202 0.076 Uiso 1 1 calc R U . . .
C68 C 0.4928(4) 0.7851(9) 0.5897(5) 0.054(3) Uani 1 1 d . . . . .
H44 H 0.5035 0.7358 0.5814 0.065 Uiso 1 1 calc R U . . .
C69 C 0.5074(4) 0.8211(9) 0.6388(5) 0.052(3) Uani 1 1 d . . . . .
C70 C 0.5372(5) 0.7882(8) 0.6803(5) 0.050(3) Uani 1 1 d . . . . .
C71 C 0.5602(4) 0.7165(7) 0.6797(5) 0.047(3) Uani 1 1 d . . . . .
C72 C 0.5573(4) 0.6601(8) 0.6338(5) 0.049(3) Uani 1 1 d . . . . .
C73 C 0.5776(4) 0.6649(8) 0.5804(5) 0.045(3) Uani 1 1 d . . . . .
C74 C 0.6077(4) 0.7189(8) 0.5602(5) 0.050(3) Uani 1 1 d . . . . .
C75 C 0.6252(5) 0.7808(9) 0.5916(6) 0.059(4) Uani 1 1 d . . . . .
H45 H 0.6169 0.7880 0.6287 0.070 Uiso 1 1 calc R U . . .
C76 C 0.6541(5) 0.8304(10) 0.5690(6) 0.065(4) Uani 1 1 d . . . . .
H46 H 0.6659 0.8705 0.5912 0.078 Uiso 1 1 calc R U . . .
C77 C 0.6664(5) 0.8232(9) 0.5139(7) 0.067(4) Uani 1 1 d . . . . .
H47 H 0.6858 0.8590 0.4988 0.080 Uiso 1 1 calc R U . . .
C78 C 0.6503(6) 0.7646(10) 0.4821(7) 0.072(4) Uani 1 1 d . . . . .
H48 H 0.6587 0.7602 0.4448 0.087 Uiso 1 1 calc R U . . .
C79 C 0.6209(5) 0.7092(9) 0.5042(5) 0.055(4) Uani 1 1 d . . . . .
C80 C 0.6055(5) 0.6483(10) 0.4717(6) 0.067(4) Uani 1 1 d . . . . .
H49 H 0.6151 0.6431 0.4349 0.080 Uiso 1 1 calc R U . . .
C81 C 0.5770(5) 0.5960(9) 0.4913(7) 0.066(4) Uani 1 1 d . . . . .
H50 H 0.5663 0.5554 0.4686 0.079 Uiso 1 1 calc R U . . .
C82 C 0.5636(4) 0.6041(8) 0.5468(5) 0.052(3) Uani 1 1 d . . . . .
S6 S 0.53006(12) 0.5412(2) 0.57820(15) 0.0587(9) Uani 1 1 d . . . . .
C83 C 0.5338(4) 0.5955(8) 0.6383(5) 0.047(3) Uani 1 1 d . . . . .
N3 N 0.5147(4) 0.5707(8) 0.6867(5) 0.061(3) Uani 1 1 d . . . . .
H51 H 0.5180 0.6011 0.7155 0.073 Uiso 1 1 calc R U . . .
C84 C 0.4930(6) 0.5089(11) 0.6948(7) 0.078(5) Uani 1 1 d . . . . .
O11 O 0.4790(6) 0.4673(11) 0.6563(6) 0.151(8) Uani 1 1 d . . . . .
C85 C 0.4831(7) 0.4889(10) 0.7529(9) 0.082(5) Uani 1 1 d . . . . .
F7 F 0.4966(8) 0.4259(10) 0.7670(8) 0.201(10) Uani 1 1 d . . . . .
F8 F 0.4449(5) 0.4968(17) 0.7650(6) 0.221(12) Uani 1 1 d . . . . .
F9 F 0.5050(7) 0.5278(12) 0.7879(5) 0.174(8) Uani 1 1 d . . . . .
O12 O 0.6966(3) 0.5716(5) 0.6778(3) 0.048(2) Uani 1 1 d . . . . .
C86 C 0.7198(4) 0.6249(8) 0.7012(6) 0.050(3) Uani 1 1 d . . . . .
O13 O 0.7247(3) 0.6379(5) 0.7514(3) 0.051(2) Uani 1 1 d . . . . .
C87 C 0.7419(4) 0.6751(7) 0.6621(5) 0.044(3) Uani 1 1 d . . . . .
S7 S 0.73242(12) 0.6628(2) 0.59212(14) 0.0529(9) Uani 1 1 d . . . . .
C88 C 0.7656(4) 0.7372(8) 0.5781(5) 0.051(3) Uani 1 1 d . . . . .
C89 C 0.7756(5) 0.7634(11) 0.5246(6) 0.072(5) Uani 1 1 d . . . . .
H52 H 0.7642 0.7378 0.4927 0.086 Uiso 1 1 calc R U . . .
C90 C 0.8018(6) 0.8258(12) 0.5189(6) 0.079(5) Uani 1 1 d . . . . .
H53 H 0.8071 0.8442 0.4828 0.095 Uiso 1 1 calc R U . . .
C91 C 0.8213(5) 0.8638(9) 0.5653(6) 0.067(4) Uani 1 1 d . . . . .
C92 C 0.8506(6) 0.9230(10) 0.5588(7) 0.079(5) Uani 1 1 d . . . . .
H54 H 0.8576 0.9383 0.5224 0.094 Uiso 1 1 calc R U . . .
C93 C 0.8692(6) 0.9592(10) 0.6023(6) 0.077(5) Uani 1 1 d . . . . .
H55 H 0.8893 0.9991 0.5964 0.092 Uiso 1 1 calc R U . . .
C94 C 0.8595(5) 0.9388(9) 0.6564(6) 0.064(4) Uani 1 1 d . . . . .
H56 H 0.8720 0.9657 0.6872 0.077 Uiso 1 1 calc R U . . .
C95 C 0.8318(5) 0.8799(8) 0.6643(5) 0.054(3) Uani 1 1 d . . . . .
H57 H 0.8259 0.8659 0.7013 0.064 Uiso 1 1 calc R U . . .
C96 C 0.8115(5) 0.8388(8) 0.6210(6) 0.053(3) Uani 1 1 d . . . . .
C97 C 0.7831(5) 0.7757(8) 0.6249(5) 0.052(3) Uani 1 1 d . . . . .
C98 C 0.7682(4) 0.7357(8) 0.6753(5) 0.044(3) Uani 1 1 d . . . . .
C99 C 0.7822(4) 0.7577(7) 0.7314(5) 0.042(3) Uani 1 1 d . . . . .
C100 C 0.7659(4) 0.8184(7) 0.7662(5) 0.044(3) Uani 1 1 d . . . . .
C101 C 0.7268(4) 0.8632(7) 0.7584(5) 0.046(3) Uani 1 1 d . . . . .
C102 C 0.6957(5) 0.8522(8) 0.7143(6) 0.054(4) Uani 1 1 d . . . . .
H58 H 0.6996 0.8131 0.6877 0.065 Uiso 1 1 calc R U . . .
C103 C 0.6599(4) 0.8985(8) 0.7106(6) 0.051(3) Uani 1 1 d . . . . .
H59 H 0.6392 0.8912 0.6810 0.061 Uiso 1 1 calc R U . . .
C104 C 0.6535(5) 0.9557(8) 0.7492(6) 0.056(4) Uani 1 1 d . . . . .
H60 H 0.6287 0.9876 0.7452 0.068 Uiso 1 1 calc R U . . .
C105 C 0.6820(4) 0.9666(8) 0.7926(6) 0.050(3) Uani 1 1 d . . . . .
H61 H 0.6767 1.0052 0.8192 0.060 Uiso 1 1 calc R U . . .
C106 C 0.7192(5) 0.9214(8) 0.7983(5) 0.051(3) Uani 1 1 d . . . . .
C107 C 0.7479(5) 0.9295(9) 0.8452(6) 0.058(4) Uani 1 1 d . . . . .
H62 H 0.7417 0.9675 0.8718 0.070 Uiso 1 1 calc R U . . .
C108 C 0.7838(4) 0.8858(8) 0.8540(5) 0.048(3) Uani 1 1 d . . . . .
H63 H 0.8022 0.8917 0.8860 0.058 Uiso 1 1 calc R U . . .
C109 C 0.7920(4) 0.8309(8) 0.8126(5) 0.045(3) Uani 1 1 d . . . . .
S8 S 0.83606(11) 0.7699(2) 0.81736(14) 0.0524(8) Uani 1 1 d . . . . .
C110 C 0.8194(4) 0.7267(8) 0.7561(5) 0.050(3) Uani 1 1 d . . . . .
N4 N 0.8437(4) 0.6703(7) 0.7303(5) 0.060(3) Uani 1 1 d . . . . .
H64 H 0.8357 0.6562 0.6965 0.072 Uiso 1 1 calc R U . . .
C111 C 0.8768(6) 0.6383(10) 0.7532(9) 0.072(5) Uani 1 1 d . . . . .
O14 O 0.8935(4) 0.6498(7) 0.7994(6) 0.079(3) Uani 1 1 d . . . . .
C112 C 0.9006(6) 0.5798(17) 0.7090(10) 0.102(7) Uani 1 1 d . . . . .
F10 F 0.8834(3) 0.5817(7) 0.6611(5) 0.095(3) Uani 1 1 d . . . . .
F11 F 0.8953(7) 0.5144(9) 0.7347(8) 0.184(9) Uani 1 1 d . . . . .
F12 F 0.9418(4) 0.5988(11) 0.7095(8) 0.170(8) Uani 1 1 d . . . . .
C113 C 0.7401(6) 0.5364(11) 0.4028(7) 0.078(5) Uani 1 1 d . . . . .
H65 H 0.7194 0.4943 0.3930 0.093 Uiso 1 1 calc R U . . .
Cl1 Cl 0.7605(3) 0.5203(6) 0.4689(2) 0.152(3) Uani 1 1 d . . . . .
Cl2 Cl 0.78069(14) 0.5364(3) 0.35424(19) 0.0835(12) Uani 1 1 d . . . . .
Cl3 Cl 0.71196(17) 0.6232(3) 0.3979(3) 0.114(2) Uani 1 1 d . . . . .
C114 C 0.8477(5) 0.6323(9) 0.9212(6) 0.065(4) Uani 1 1 d . . . . .
H66 H 0.8691 0.6529 0.8950 0.078 Uiso 1 1 calc R U . . .
Cl4 Cl 0.80495(14) 0.5890(3) 0.88334(18) 0.0807(12) Uani 1 1 d . . . . .
Cl5 Cl 0.87326(14) 0.5640(3) 0.96505(18) 0.0797(12) Uani 1 1 d . . . . .
Cl6 Cl 0.82768(12) 0.7082(3) 0.96164(15) 0.0672(10) Uani 1 1 d . . . . .
C115 C 0.5716(7) 0.8520(13) 0.9217(8) 0.095(6) Uani 1 1 d . . . . .
H67 H 0.5846 0.8039 0.9074 0.114 Uiso 1 1 calc R U . . .
Cl7 Cl 0.5965(2) 0.9273(3) 0.8884(2) 0.0997(16) Uani 1 1 d . . . . .
Cl8 Cl 0.5183(2) 0.8499(5) 0.9033(4) 0.153(3) Uani 1 1 d . . . . .
Cl9 Cl 0.5844(3) 0.8559(7) 0.9916(3) 0.184(4) Uani 1 1 d . . . . .
O15 O 0.5000 0.4522(7) 1.0000 0.063(4) Uani 1 2 d DS T P . .
H68 H 0.5281(11) 0.431(4) 0.997(3) 0.076 Uiso 0.5 1 d D U P A -1
H69 H 0.4872(15) 0.427(4) 1.0304(18) 0.076 Uiso 0.5 1 d D U P B -1
O16 O 0.9198(11) 0.7454(14) 0.5992(13) 0.44(4) Uani 1 1 d D . . . .
H70 H 0.9394(14) 0.759(4) 0.5716(19) 0.523 Uiso 1 1 d D U . . .
H71 H 0.8995(14) 0.711(3) 0.583(3) 0.523 Uiso 1 1 d D U . . .
O17 O 0.9692(6) 0.8503(18) 0.5425(10) 0.238(16) Uani 1 1 d D . . . .
H72 H 0.974(3) 0.824(4) 0.5090(14) 0.286 Uiso 1 1 d D U . . .
H73 H 0.9940(14) 0.842(8) 0.5662(17) 0.286 Uiso 1 1 d D U . . .
C116 C 0.4255(15) 0.732(2) 0.693(2) 0.112(7) Uani 0.208(9) 1 d D U P C 1
H74 H 0.4470 0.7408 0.6639 0.134 Uiso 0.208(9) 1 calc R U P C 1
Cl10 Cl 0.4043(11) 0.6394(15) 0.6867(13) 0.121(7) Uani 0.208(9) 1 d D U P C 1
Cl11 Cl 0.3822(11) 0.7960(16) 0.6846(14) 0.124(6) Uani 0.208(9) 1 d D U P C 1
Cl12 Cl 0.4502(16) 0.745(2) 0.759(2) 0.112(7) Uani 0.208(9) 1 d D U P C 1
C117 C 0.4104(6) 0.7579(10) 0.7051(8) 0.073(6) Uani 0.792(9) 1 d D . P C 2
H75 H 0.4263 0.7751 0.6720 0.088 Uiso 0.792(9) 1 calc R U P C 2
Cl13 Cl 0.3705(3) 0.6934(5) 0.6820(3) 0.118(3) Uani 0.792(9) 1 d D U P C 2
Cl14 Cl 0.3865(2) 0.8368(4) 0.7330(3) 0.0875(19) Uani 0.792(9) 1 d D U P C 2
Cl15 Cl 0.4482(3) 0.7169(5) 0.7518(5) 0.101(3) Uani 0.792(9) 1 d D U P C 2
C118 C 0.9593(6) 0.5421(13) 0.8685(9) 0.102(7) Uani 1 1 d . . . . .
H76 H 0.9355 0.5804 0.8706 0.122 Uiso 1 1 calc R U . . .
Cl16 Cl 0.9367(3) 0.4546(4) 0.8477(3) 0.138(2) Uani 1 1 d . . . . .
Cl17 Cl 0.9853(2) 0.5345(4) 0.9347(3) 0.138(3) Uani 1 1 d . . . . .
Cl18 Cl 0.9968(2) 0.5756(5) 0.8211(3) 0.137(2) Uani 1 1 d . . . . .
C119 C 1.0473(12) 0.5440(17) 0.5599(12) 0.18(4) Uani 0.4 1 d D . P D 1
H77 H 1.0250 0.5058 0.5474 0.212 Uiso 0.4 1 calc R U P D 1
Cl19 Cl 1.0892(5) 0.4994(10) 0.5964(8) 0.137(6) Uani 0.4 1 d D . P D 1
Cl20 Cl 1.0671(13) 0.5917(14) 0.5042(8) 0.251(18) Uani 0.4 1 d D . P D 1
Cl21 Cl 1.0257(6) 0.6077(10) 0.6080(8) 0.148(7) Uani 0.4 1 d D . P D 1
C120 C 0.9965(12) 0.752(2) 0.7023(14) 0.122(7) Uani 0.3 1 d D U P E 2
H78 H 1.0151 0.7974 0.6964 0.147 Uiso 0.3 1 calc R U P E 2
Cl22 Cl 1.0047(6) 0.6783(13) 0.6535(10) 0.115(5) Uani 0.3 1 d D U P E 2
Cl23 Cl 0.9386(9) 0.774(2) 0.7014(15) 0.123(6) Uani 0.3 1 d D U P E 2
Cl24 Cl 1.0054(6) 0.7091(14) 0.7691(9) 0.129(5) Uani 0.3 1 d D U P E 2
C121 C 0.9824(10) 0.777(2) 0.6710(16) 0.119(7) Uani 0.3 1 d D U P F 3
H79 H 0.9905 0.8251 0.6511 0.142 Uiso 0.3 1 calc R U P F 3
Cl25 Cl 0.9911(8) 0.6945(16) 0.6307(13) 0.146(6) Uani 0.3 1 d D U P F 3
Cl26 Cl 0.9282(6) 0.7810(19) 0.6934(15) 0.112(5) Uani 0.3 1 d D U P F 3
Cl27 Cl 1.0161(5) 0.7611(12) 0.7309(11) 0.132(5) Uani 0.3 1 d D U P F 3

loop_
_atom_site_aniso_label
_atom_site_aniso_U_11
_atom_site_aniso_U_22
_atom_site_aniso_U_33
_atom_site_aniso_U_23
_atom_site_aniso_U_13
_atom_site_aniso_U_12
Rh1 0.0497(6) 0.0423(5) 0.0407(5) -0.0042(5) -0.0078(4) -0.0013(5)
Rh2 0.0499(6) 0.0434(5) 0.0365(5) -0.0015(4) -0.0052(4) -0.0057(5)
O1 0.075(7) 0.054(6) 0.067(6) -0.015(5) -0.024(5) -0.010(5)
C1 0.090(14) 0.095(15) 0.128(18) -0.023(13) 0.010(13) 0.012(13)
C2 0.134(19) 0.130(19) 0.102(16) -0.052(15) -0.052(14) 0.018(16)
O2 0.085(7) 0.053(6) 0.031(4) -0.006(4) -0.008(4) -0.022(5)
C3 0.099(13) 0.054(9) 0.062(10) -0.020(8) 0.019(9) -0.034(9)
C4 0.091(12) 0.062(10) 0.062(9) -0.009(8) -0.009(8) -0.021(10)
O3 0.047(5) 0.049(5) 0.051(5) -0.006(4) -0.006(4) -0.004(4)
C5 0.038(7) 0.058(9) 0.039(7) -0.004(7) -0.001(6) -0.012(6)
O4 0.044(5) 0.053(6) 0.044(5) 0.000(5) -0.007(4) -0.009(4)
C6 0.035(7) 0.052(8) 0.047(7) -0.001(6) 0.002(6) -0.001(6)
S1 0.0512(19) 0.054(2) 0.0509(19) 0.0005(16) -0.0073(15) -0.0042(16)
C7 0.050(8) 0.062(9) 0.041(7) 0.000(6) 0.004(6) -0.005(7)
C8 0.036(7) 0.064(10) 0.058(8) 0.010(7) -0.009(6) -0.002(7)
C9 0.053(8) 0.074(11) 0.047(8) 0.011(7) 0.000(6) 0.004(8)
C10 0.049(8) 0.061(9) 0.039(7) 0.007(6) 0.012(6) 0.009(7)
C11 0.051(7) 0.077(10) 0.048(7) 0.009(8) 0.006(6) 0.012(8)
C12 0.056(8) 0.045(8) 0.062(8) 0.008(7) 0.015(7) 0.018(7)
C13 0.058(8) 0.044(8) 0.053(8) -0.005(6) -0.002(6) 0.006(6)
C14 0.052(8) 0.042(8) 0.052(8) 0.016(6) -0.001(6) 0.005(6)
C15 0.043(7) 0.052(8) 0.042(7) 0.006(6) -0.003(6) 0.005(6)
C16 0.037(6) 0.052(8) 0.039(7) 0.003(6) 0.003(5) -0.006(6)
C17 0.043(7) 0.051(8) 0.034(6) 0.013(6) 0.002(5) 0.000(6)
C18 0.039(6) 0.041(7) 0.036(6) 0.001(5) -0.004(5) -0.002(6)
C19 0.049(7) 0.036(7) 0.044(7) 0.006(5) 0.001(6) 0.004(6)
C20 0.046(7) 0.040(7) 0.045(7) 0.003(6) 0.003(6) 0.003(6)
C21 0.048(7) 0.043(7) 0.038(7) 0.002(6) -0.001(5) -0.010(6)
C22 0.068(9) 0.045(8) 0.046(7) 0.002(6) 0.007(6) 0.005(7)
C23 0.047(8) 0.044(8) 0.058(9) 0.000(6) 0.019(7) -0.004(6)
C24 0.047(8) 0.043(8) 0.078(11) 0.002(7) 0.021(7) 0.003(6)
C25 0.046(7) 0.045(8) 0.056(8) -0.006(6) 0.002(6) 0.002(6)
C26 0.046(8) 0.045(8) 0.064(9) 0.004(7) -0.004(7) -0.007(6)
C27 0.045(8) 0.050(8) 0.066(9) -0.009(7) -0.019(7) -0.007(6)
C28 0.047(7) 0.048(8) 0.046(7) -0.003(6) -0.004(6) 0.012(6)
S2 0.059(2) 0.061(2) 0.0406(17) -0.0013(16) -0.0050(15) 0.0077(18)
C29 0.053(8) 0.043(7) 0.038(7) -0.007(6) -0.003(6) 0.010(6)
N1 0.048(6) 0.060(7) 0.051(7) 0.016(6) -0.004(5) -0.005(6)
C30 0.160(19) 0.084(12) 0.033(8) 0.022(8) -0.023(10) -0.049(13)
O5 0.42(4) 0.34(3) 0.156(17) 0.19(2) -0.21(2) -0.31(3)
C31 0.083(13) 0.099(14) 0.050(9) 0.012(10) -0.010(8) -0.033(11)
F1 0.094(8) 0.077(7) 0.176(13) 0.016(8) -0.028(8) -0.015(7)
F2 0.108(8) 0.112(9) 0.118(9) 0.066(8) -0.016(7) -0.025(7)
F3 0.200(14) 0.158(12) 0.104(9) -0.054(9) 0.052(9) -0.130(12)
O6 0.060(6) 0.053(6) 0.051(6) -0.006(5) -0.010(4) 0.000(5)
C32 0.044(8) 0.055(9) 0.052(9) -0.005(7) -0.007(6) 0.009(7)
O7 0.056(5) 0.048(6) 0.044(5) -0.002(4) -0.006(4) -0.013(5)
C33 0.044(7) 0.040(7) 0.052(8) 0.005(6) -0.009(6) -0.008(6)
S3 0.0497(19) 0.047(2) 0.060(2) -0.0086(16) -0.0018(16) -0.0050(16)
C34 0.029(6) 0.034(7) 0.073(9) 0.003(6) 0.001(6) -0.003(5)
C35 0.038(7) 0.048(8) 0.081(11) -0.008(7) 0.003(7) 0.005(6)
C36 0.035(7) 0.052(9) 0.090(12) 0.003(8) 0.000(7) -0.003(6)
C37 0.034(7) 0.041(7) 0.074(9) 0.012(7) -0.003(6) -0.002(6)
C38 0.038(7) 0.059(9) 0.072(10) 0.019(8) -0.004(7) -0.007(6)
C39 0.035(7) 0.073(10) 0.061(9) 0.025(8) -0.003(6) -0.005(7)
C40 0.051(8) 0.064(9) 0.048(8) 0.007(7) -0.005(6) -0.003(7)
C41 0.044(7) 0.049(8) 0.057(8) 0.018(7) -0.009(6) -0.005(6)
C42 0.038(7) 0.040(7) 0.058(8) 0.009(6) -0.006(6) -0.008(6)
C43 0.028(6) 0.039(7) 0.060(8) -0.002(6) -0.009(5) 0.003(5)
C44 0.037(7) 0.036(7) 0.058(8) 0.003(6) -0.001(6) -0.008(6)
C45 0.042(7) 0.049(8) 0.034(6) 0.005(5) -0.004(5) -0.010(6)
C46 0.044(7) 0.040(7) 0.038(6) 0.005(5) -0.006(5) -0.007(6)
C47 0.042(7) 0.053(8) 0.038(6) 0.006(6) -0.001(5) -0.013(6)
C48 0.042(7) 0.055(8) 0.041(7) 0.003(6) -0.003(5) -0.001(6)
C49 0.054(8) 0.059(9) 0.043(7) 0.008(7) -0.004(6) 0.001(7)
C50 0.050(8) 0.072(10) 0.045(8) 0.018(7) -0.002(6) 0.010(7)
C51 0.046(8) 0.082(11) 0.043(7) 0.008(7) -0.001(6) -0.016(8)
C52 0.044(7) 0.062(9) 0.036(7) 0.010(6) -0.004(5) -0.003(7)
C53 0.050(8) 0.069(9) 0.039(7) 0.012(7) -0.005(6) -0.013(7)
C54 0.057(8) 0.057(9) 0.039(7) 0.002(6) -0.005(6) -0.017(7)
C55 0.050(7) 0.047(8) 0.033(6) 0.010(6) -0.001(5) -0.003(6)
S4 0.062(2) 0.048(2) 0.0471(19) -0.0039(15) -0.0049(16) -0.0038(17)
C56 0.041(7) 0.034(7) 0.052(7) -0.005(5) 0.003(6) 0.001(5)
N2 0.043(6) 0.042(7) 0.061(7) 0.000(5) -0.004(5) 0.008(5)
C57 0.054(9) 0.068(11) 0.081(11) 0.026(9) 0.002(8) -0.002(8)
O8 0.047(7) 0.103(11) 0.25(2) 0.104(12) -0.006(9) -0.008(7)
C58 0.062(10) 0.078(12) 0.074(11) 0.008(9) -0.001(8) 0.017(9)
F4 0.053(5) 0.082(7) 0.101(7) 0.016(5) -0.021(5) -0.007(5)
F5 0.061(5) 0.102(8) 0.100(7) -0.015(6) -0.005(5) 0.015(5)
F6 0.082(7) 0.097(8) 0.101(8) 0.034(6) -0.015(6) 0.012(6)
O9 0.061(5) 0.049(5) 0.042(4) -0.019(5) -0.012(4) 0.002(5)
C59 0.050(8) 0.063(9) 0.036(7) 0.004(7) -0.001(6) -0.005(7)
O10 0.064(6) 0.048(5) 0.040(5) -0.011(4) -0.008(4) 0.006(5)
C60 0.048(7) 0.049(8) 0.042(7) -0.009(6) -0.007(6) 0.004(6)
S5 0.073(2) 0.058(2) 0.0427(18) -0.0112(17) -0.0040(16) 0.0098(18)
C61 0.060(8) 0.058(9) 0.048(8) -0.014(7) 0.001(6) 0.012(7)
C62 0.075(11) 0.083(12) 0.050(9) -0.020(8) 0.003(8) 0.007(9)
C63 0.090(12) 0.076(11) 0.067(10) -0.017(9) 0.001(9) 0.038(10)
C64 0.072(10) 0.074(11) 0.053(9) -0.003(8) 0.001(7) 0.027(9)
C65 0.083(11) 0.100(13) 0.053(9) -0.015(9) -0.013(8) 0.043(10)
C66 0.052(9) 0.123(16) 0.068(11) 0.008(11) -0.007(8) 0.036(10)
C67 0.046(8) 0.090(12) 0.054(8) -0.008(8) 0.003(7) 0.011(8)
C68 0.037(7) 0.076(10) 0.049(8) 0.007(7) -0.003(6) 0.010(7)
C69 0.039(7) 0.067(9) 0.049(8) -0.012(7) -0.004(6) 0.009(7)
C70 0.062(8) 0.051(8) 0.038(7) -0.010(6) -0.002(6) 0.012(7)
C71 0.053(8) 0.042(7) 0.044(7) 0.000(6) 0.000(6) 0.004(6)
C72 0.053(8) 0.053(8) 0.041(7) -0.005(6) -0.007(6) 0.012(7)
C73 0.038(7) 0.063(9) 0.034(6) -0.002(6) -0.003(5) 0.011(6)
C74 0.038(7) 0.065(9) 0.045(7) -0.008(7) -0.001(6) 0.014(7)
C75 0.058(9) 0.075(10) 0.042(7) -0.013(7) 0.000(6) 0.002(8)
C76 0.070(10) 0.075(11) 0.050(8) -0.006(8) 0.002(7) -0.004(9)
C77 0.074(10) 0.061(10) 0.065(10) 0.006(8) 0.011(8) 0.005(8)
C78 0.088(12) 0.073(11) 0.057(9) 0.004(9) 0.009(8) 0.010(10)
C79 0.059(8) 0.064(9) 0.044(7) -0.011(7) 0.014(6) 0.007(7)
C80 0.079(11) 0.078(11) 0.044(8) -0.018(8) 0.009(7) 0.006(9)
C81 0.069(10) 0.063(10) 0.067(9) -0.020(8) 0.002(8) 0.010(8)
C82 0.059(8) 0.051(8) 0.045(7) -0.017(6) -0.003(6) 0.007(6)
S6 0.054(2) 0.065(2) 0.056(2) -0.0188(18) -0.0042(16) 0.0014(18)
C83 0.042(7) 0.056(9) 0.044(7) -0.007(6) -0.008(5) 0.007(6)
N3 0.068(7) 0.062(8) 0.053(7) -0.005(6) 0.008(6) -0.004(7)
C84 0.088(11) 0.072(11) 0.075(11) -0.011(10) 0.031(9) -0.016(11)
O11 0.205(18) 0.170(16) 0.083(10) -0.059(10) 0.054(11) -0.117(15)
C85 0.112(16) 0.048(11) 0.090(14) -0.009(9) 0.034(12) -0.002(10)
F7 0.31(3) 0.121(13) 0.177(16) 0.062(12) 0.102(17) 0.074(16)
F8 0.099(10) 0.45(4) 0.120(11) 0.112(17) 0.062(9) 0.054(16)
F9 0.25(2) 0.201(18) 0.076(8) 0.008(10) 0.043(10) -0.095(16)
O12 0.063(5) 0.039(5) 0.043(5) -0.011(4) -0.004(4) 0.009(5)
C86 0.048(8) 0.048(8) 0.054(9) -0.008(7) -0.005(6) 0.013(7)
O13 0.069(6) 0.046(5) 0.037(5) -0.008(4) -0.006(4) -0.007(5)
C87 0.051(8) 0.037(7) 0.045(7) 0.005(6) 0.009(6) 0.005(6)
S7 0.066(2) 0.053(2) 0.0393(17) -0.0088(15) 0.0030(15) 0.0010(17)
C88 0.054(8) 0.057(8) 0.042(7) -0.010(6) 0.000(6) 0.001(7)
C89 0.083(11) 0.096(13) 0.037(8) -0.014(8) 0.011(7) -0.017(10)
C90 0.087(12) 0.107(14) 0.044(8) 0.000(9) 0.014(8) -0.025(11)
C91 0.090(12) 0.068(10) 0.044(8) 0.007(7) 0.016(8) -0.003(9)
C92 0.091(12) 0.082(12) 0.065(10) 0.008(9) 0.037(9) -0.030(10)
C93 0.096(13) 0.081(12) 0.054(9) -0.004(8) 0.009(9) -0.037(10)
C94 0.073(10) 0.056(9) 0.064(9) 0.006(7) 0.020(8) -0.019(8)
C95 0.070(9) 0.055(9) 0.037(7) -0.001(6) 0.011(6) 0.006(7)
C96 0.059(8) 0.050(8) 0.051(8) 0.006(6) 0.022(7) 0.001(7)
C97 0.063(9) 0.050(8) 0.044(7) -0.001(6) 0.011(6) 0.012(7)
C98 0.050(7) 0.047(8) 0.034(6) 0.000(6) 0.008(5) 0.007(6)
C99 0.039(7) 0.049(8) 0.038(7) -0.006(6) -0.001(5) 0.000(6)
C100 0.054(8) 0.037(7) 0.040(7) -0.003(6) 0.012(6) -0.007(6)
C101 0.054(8) 0.044(7) 0.041(7) -0.003(6) 0.008(6) 0.001(6)
C102 0.067(9) 0.049(8) 0.046(8) -0.021(6) -0.007(7) 0.004(7)
C103 0.046(8) 0.047(8) 0.059(8) -0.005(7) -0.005(6) 0.011(6)
C104 0.057(9) 0.047(8) 0.065(9) -0.015(7) -0.005(7) 0.008(7)
C105 0.049(8) 0.049(8) 0.054(8) -0.011(6) 0.004(6) 0.011(7)
C106 0.062(9) 0.052(8) 0.041(7) -0.009(6) 0.005(6) -0.013(7)
C107 0.071(10) 0.058(9) 0.046(8) -0.012(7) 0.001(7) -0.005(8)
C108 0.055(8) 0.053(8) 0.036(7) 0.000(6) -0.003(6) -0.008(7)
C109 0.047(7) 0.051(8) 0.035(7) -0.003(6) -0.003(5) 0.004(6)
S8 0.0497(19) 0.057(2) 0.0508(19) -0.0042(16) -0.0014(15) 0.0012(17)
C110 0.050(8) 0.052(8) 0.048(8) -0.005(6) 0.011(6) -0.003(7)
N4 0.046(7) 0.052(7) 0.080(8) -0.022(6) -0.002(6) 0.011(6)
C111 0.056(10) 0.067(11) 0.095(13) -0.018(9) 0.008(9) 0.013(8)
O14 0.065(7) 0.075(8) 0.097(9) 0.001(7) 0.001(7) 0.018(6)
C112 0.047(10) 0.14(2) 0.119(17) -0.003(17) -0.009(10) 0.042(12)
F10 0.083(7) 0.092(7) 0.110(8) -0.029(7) 0.015(6) 0.010(6)
F11 0.29(2) 0.097(11) 0.164(14) -0.019(11) -0.063(14) 0.094(14)
F12 0.079(8) 0.201(17) 0.229(17) -0.106(15) -0.006(9) 0.033(10)
C113 0.089(12) 0.086(12) 0.058(9) -0.009(9) 0.000(8) 0.015(10)
Cl1 0.157(6) 0.230(9) 0.067(3) 0.013(4) -0.020(3) 0.003(6)
Cl2 0.075(3) 0.098(3) 0.078(3) -0.005(2) 0.009(2) 0.009(2)
Cl3 0.078(3) 0.072(3) 0.193(6) -0.022(4) 0.037(4) 0.002(3)
C114 0.076(10) 0.070(10) 0.050(8) -0.004(7) 0.006(7) -0.021(8)
Cl4 0.087(3) 0.074(3) 0.080(3) -0.011(2) -0.012(2) -0.023(2)
Cl5 0.079(3) 0.081(3) 0.079(3) -0.001(2) -0.001(2) -0.009(2)
Cl6 0.067(2) 0.079(3) 0.057(2) -0.0171(19) 0.0082(17) -0.016(2)
C115 0.095(14) 0.111(16) 0.077(12) 0.006(11) -0.007(10) -0.024(12)
Cl7 0.131(4) 0.072(3) 0.096(3) 0.005(3) 0.008(3) -0.016(3)
Cl8 0.104(5) 0.136(6) 0.218(9) -0.009(6) -0.012(5) -0.010(4)
Cl9 0.214(9) 0.277(12) 0.060(3) 0.019(5) -0.004(4) -0.040(8)
O15 0.042(7) 0.045(8) 0.104(12) 0.000 0.006(7) 0.000
O16 0.74(9) 0.17(3) 0.43(5) 0.12(3) 0.41(6) 0.20(4)
O17 0.102(13) 0.40(4) 0.21(2) -0.15(3) -0.040(14) 0.03(2)
C116 0.118(13) 0.120(13) 0.099(13) 0.006(13) 0.014(12) 0.001(13)
Cl10 0.131(12) 0.120(13) 0.111(12) 0.010(11) -0.008(11) 0.004(12)
Cl11 0.131(11) 0.128(12) 0.115(11) 0.006(11) 0.013(11) 0.024(11)
Cl12 0.119(11) 0.125(13) 0.092(11) 0.003(12) 0.006(10) -0.002(12)
C117 0.069(13) 0.079(15) 0.073(13) 0.006(12) 0.028(11) -0.004(12)
Cl13 0.144(6) 0.136(6) 0.077(4) -0.028(4) 0.036(4) -0.055(5)
Cl14 0.089(4) 0.088(4) 0.085(4) 0.013(3) 0.006(3) 0.006(3)
Cl15 0.098(5) 0.105(6) 0.102(5) 0.025(5) 0.027(4) 0.027(5)
C118 0.071(12) 0.115(16) 0.119(17) -0.017(13) -0.010(11) 0.011(11)
Cl16 0.154(6) 0.112(5) 0.143(6) -0.003(4) -0.040(5) -0.011(4)
Cl17 0.150(6) 0.117(5) 0.143(5) -0.046(4) -0.041(4) 0.036(4)
Cl18 0.091(4) 0.160(6) 0.160(6) -0.034(5) 0.001(4) -0.007(4)
C119 0.21(8) 0.06(3) 0.26(9) -0.11(5) 0.12(7) -0.05(4)
Cl19 0.098(10) 0.125(12) 0.184(17) 0.016(13) -0.034(10) 0.030(10)
Cl20 0.49(6) 0.124(17) 0.140(17) 0.043(14) 0.07(3) 0.07(3)
Cl21 0.139(14) 0.123(14) 0.180(18) -0.034(12) -0.016(13) 0.001(11)
C120 0.068(13) 0.091(12) 0.207(16) 0.000(12) -0.016(12) 0.018(12)
Cl22 0.063(9) 0.101(10) 0.181(14) -0.004(10) -0.019(9) 0.035(8)
Cl23 0.057(10) 0.102(10) 0.207(14) 0.021(10) -0.026(10) 0.016(9)
Cl24 0.077(8) 0.114(10) 0.196(14) -0.014(10) 0.004(9) 0.024(8)
C121 0.065(12) 0.085(12) 0.205(16) 0.001(12) -0.007(12) 0.016(12)
Cl25 0.096(11) 0.113(11) 0.230(15) -0.013(11) 0.011(11) 0.025(10)
Cl26 0.038(9) 0.077(9) 0.221(14) 0.028(10) 0.004(9) 0.009(8)
Cl27 0.067(8) 0.090(9) 0.239(14) 0.024(10) 0.000(9) 0.017(8)

loop_
_atom_type_symbol
_atom_type_description
_atom_type_scat_dispersion_real
_atom_type_scat_dispersion_imag
_atom_type_scat_source
Rh Rh -1.1178 0.9187 'International Tables Vol C Tables 4.2.6.8 and 6.1.1.4'
S S 0.1246 0.1234 'International Tables Vol C Tables 4.2.6.8 and 6.1.1.4'
F F 0.0171 0.0103 'International Tables Vol C Tables 4.2.6.8 and 6.1.1.4'
O O 0.0106 0.0060 'International Tables Vol C Tables 4.2.6.8 and 6.1.1.4'
N N 0.0061 0.0033 'International Tables Vol C Tables 4.2.6.8 and 6.1.1.4'
C C 0.0033 0.0016 'International Tables Vol C Tables 4.2.6.8 and 6.1.1.4'
H H 0.0000 0.0000 'International Tables Vol C Tables 4.2.6.8 and 6.1.1.4'
Cl Cl 0.1484 0.1585 'International Tables Vol C Tables 4.2.6.8 and 6.1.1.4'

loop_
_geom_angle_atom_site_label_1
_geom_angle_atom_site_label_2
_geom_angle_atom_site_label_3
_geom_angle
_geom_angle_site_symmetry_1
_geom_angle_site_symmetry_3
_geom_angle_publ_flag
O9 Rh1 O3 177.2(3) . . ?
O9 Rh1 O12 88.4(4) . . ?
O3 Rh1 O12 92.1(4) . . ?
O9 Rh1 O6 91.7(4) . . ?
O3 Rh1 O6 87.6(4) . . ?
O12 Rh1 O6 175.3(4) . . ?
O9 Rh1 O1 91.2(3) . . ?
O3 Rh1 O1 91.5(4) . . ?
O12 Rh1 O1 89.6(4) . . ?
O6 Rh1 O1 95.1(4) . . ?
O9 Rh1 Rh2 89.0(2) . . ?
O3 Rh1 Rh2 88.3(2) . . ?
O12 Rh1 Rh2 87.4(2) . . ?
O6 Rh1 Rh2 87.9(3) . . ?
O1 Rh1 Rh2 177.0(3) . . ?
O7 Rh2 O10 92.0(4) . . ?
O7 Rh2 O13 177.8(4) . . ?
O10 Rh2 O13 87.6(4) . . ?
O7 Rh2 O4 87.8(4) . . ?
O10 Rh2 O4 175.4(4) . . ?
O13 Rh2 O4 92.4(4) . . ?
O7 Rh2 O2 84.3(3) . . ?
O10 Rh2 O2 92.3(3) . . ?
O13 Rh2 O2 97.9(3) . . ?
O4 Rh2 O2 92.2(4) . . ?
O7 Rh2 Rh1 88.5(2) . . ?
O10 Rh2 Rh1 87.8(2) . . ?
O13 Rh2 Rh1 89.3(2) . . ?
O4 Rh2 Rh1 87.6(2) . . ?
O2 Rh2 Rh1 172.8(2) . . ?
C1 O1 Rh1 120.3(12) . . ?
C1 O1 H1 119.8 . . ?
Rh1 O1 H1 119.8 . . ?
O1 C1 C2 108.7(19) . . ?
O1 C1 H2 109.9 . . ?
C2 C1 H2 109.9 . . ?
O1 C1 H3 109.9 . . ?
C2 C1 H3 109.9 . . ?
H2 C1 H3 108.3 . . ?
C1 C2 H4 109.5 . . ?
C1 C2 H5 109.5 . . ?
H4 C2 H5 109.5 . . ?
C1 C2 H6 109.5 . . ?
H4 C2 H6 109.5 . . ?
H5 C2 H6 109.5 . . ?
C3 O2 Rh2 125.3(8) . . ?
C3 O2 H7 117.4 . . ?
Rh2 O2 H7 117.4 . . ?
O2 C3 C4 112.1(13) . . ?
O2 C3 H8 109.2 . . ?
C4 C3 H8 109.2 . . ?
O2 C3 H9 109.2 . . ?
C4 C3 H9 109.2 . . ?
H8 C3 H9 107.9 . . ?
C3 C4 H10 109.5 . . ?
C3 C4 H11 109.5 . . ?
H10 C4 H11 109.5 . . ?
C3 C4 H12 109.5 . . ?
H10 C4 H12 109.5 . . ?
H11 C4 H12 109.5 . . ?
C5 O3 Rh1 118.7(9) . . ?
O4 C5 O3 126.7(13) . . ?
O4 C5 C6 115.9(11) . . ?
O3 C5 C6 117.3(12) . . ?
C5 O4 Rh2 118.3(8) . . ?
C17 C6 C5 130.7(11) . . ?
C17 C6 S1 112.6(9) . . ?
C5 C6 S1 116.7(10) . . ?
C7 S1 C6 90.7(7) . . ?
C16 C7 C8 124.1(13) . . ?
C16 C7 S1 113.5(10) . . ?
C8 C7 S1 122.3(11) . . ?
C9 C8 C7 117.3(14) . . ?
C9 C8 H13 121.4 . . ?
C7 C8 H13 121.4 . . ?
C8 C9 C10 122.1(13) . . ?
C8 C9 H14 119.0 . . ?
C10 C9 H14 119.0 . . ?
C9 C10 C15 120.9(13) . . ?
C9 C10 C11 120.3(13) . . ?
C15 C10 C11 118.8(13) . . ?
C12 C11 C10 121.3(13) . . ?
C12 C11 H15 119.3 . . ?
C10 C11 H15 119.3 . . ?
C11 C12 C13 120.2(13) . . ?
C11 C12 H16 119.9 . . ?
C13 C12 H16 119.9 . . ?
C12 C13 C14 120.5(13) . . ?
C12 C13 H17 119.8 . . ?
C14 C13 H17 119.8 . . ?
C13 C14 C15 120.2(12) . . ?
C13 C14 H18 119.9 . . ?
C15 C14 H18 119.9 . . ?
C14 C15 C10 119.0(12) . . ?
C14 C15 C16 123.7(11) . . ?
C10 C15 C16 117.1(12) . . ?
C7 C16 C17 111.9(12) . . ?
C7 C16 C15 118.3(12) . . ?
C17 C16 C15 129.9(12) . . ?
C6 C17 C16 111.4(11) . . ?
C6 C17 C18 121.5(11) . . ?
C16 C17 C18 127.0(12) . . ?
C29 C18 C19 111.1(11) . . ?
C29 C18 C17 119.2(11) . . ?
C19 C18 C17 129.5(11) . . ?
C28 C19 C20 118.4(12) . . ?
C28 C19 C18 110.7(11) . . ?
C20 C19 C18 130.9(11) . . ?
C21 C20 C19 122.7(12) . . ?
C21 C20 C25 118.3(12) . . ?
C19 C20 C25 119.0(12) . . ?
C22 C21 C20 120.3(12) . . ?
C22 C21 H19 119.8 . . ?
C20 C21 H19 119.8 . . ?
C21 C22 C23 120.7(13) . . ?
C21 C22 H20 119.6 . . ?
C23 C22 H20 119.6 . . ?
C24 C23 C22 119.9(13) . . ?
C24 C23 H21 120.1 . . ?
C22 C23 H21 120.1 . . ?
C23 C24 C25 122.2(13) . . ?
C23 C24 H22 118.9 . . ?
C25 C24 H22 118.9 . . ?
C26 C25 C24 121.3(13) . . ?
C26 C25 C20 120.2(12) . . ?
C24 C25 C20 118.5(12) . . ?
C27 C26 C25 120.5(12) . . ?
C27 C26 H23 119.7 . . ?
C25 C26 H23 119.7 . . ?
C26 C27 C28 120.0(13) . . ?
C26 C27 H24 120.0 . . ?
C28 C27 H24 120.0 . . ?
C27 C28 C19 121.8(13) . . ?
C27 C28 S2 124.8(10) . . ?
C19 C28 S2 113.4(10) . . ?
C28 S2 C29 90.5(6) . . ?
C18 C29 N1 123.8(11) . . ?
C18 C29 S2 114.4(10) . . ?
N1 C29 S2 121.4(9) . . ?
C30 N1 C29 126.7(14) . . ?
C30 N1 H25 116.7 . . ?
C29 N1 H25 116.7 . . ?
O5 C30 N1 124.4(18) . . ?
O5 C30 C31 118.3(16) . . ?
N1 C30 C31 116.8(16) . . ?
F2 C31 F3 110.3(19) . . ?
F2 C31 F1 108.8(16) . . ?
F3 C31 F1 106.1(16) . . ?
F2 C31 C30 110.8(14) . . ?
F3 C31 C30 110.6(15) . . ?
F1 C31 C30 110.1(18) . . ?
C32 O6 Rh1 116.9(9) . . ?
O7 C32 O6 127.0(14) . . ?
O7 C32 C33 116.6(12) . . ?
O6 C32 C33 116.4(12) . . ?
C32 O7 Rh2 118.7(9) . . ?
C44 C33 C32 125.6(11) . . ?
C44 C33 S3 113.4(9) . . ?
C32 C33 S3 120.6(10) . . ?
C33 S3 C34 91.2(6) . . ?
C35 C34 C43 122.5(13) . . ?
C35 C34 S3 124.3(11) . . ?
C43 C34 S3 113.2(9) . . ?
C36 C35 C34 117.9(14) . . ?
C36 C35 H26 121.1 . . ?
C34 C35 H26 121.1 . . ?
C35 C36 C37 121.6(13) . . ?
C35 C36 H27 119.2 . . ?
C37 C36 H27 119.2 . . ?
C42 C37 C38 119.7(13) . . ?
C42 C37 C36 120.8(13) . . ?
C38 C37 C36 119.4(13) . . ?
C39 C38 C37 121.4(13) . . ?
C39 C38 H28 119.3 . . ?
C37 C38 H28 119.3 . . ?
C38 C39 C40 119.2(14) . . ?
C38 C39 H29 120.4 . . ?
C40 C39 H29 120.4 . . ?
C41 C40 C39 120.9(14) . . ?
C41 C40 H30 119.5 . . ?
C39 C40 H30 119.5 . . ?
C40 C41 C42 120.5(13) . . ?
C40 C41 H31 119.8 . . ?
C42 C41 H31 119.8 . . ?
C37 C42 C41 118.2(12) . . ?
C37 C42 C43 118.3(12) . . ?
C41 C42 C43 123.5(11) . . ?
C34 C43 C44 110.1(12) . . ?
C34 C43 C42 118.7(11) . . ?
C44 C43 C42 131.2(11) . . ?
C33 C44 C43 112.2(11) . . ?
C33 C44 C45 122.8(11) . . ?
C43 C44 C45 125.1(12) . . ?
C56 C45 C46 111.8(11) . . ?
C56 C45 C44 122.4(11) . . ?
C46 C45 C44 125.8(11) . . ?
C55 C46 C45 110.8(11) . . ?
C55 C46 C47 117.7(11) . . ?
C45 C46 C47 131.2(11) . . ?
C52 C47 C48 117.3(12) . . ?
C52 C47 C46 118.8(12) . . ?
C48 C47 C46 123.9(11) . . ?
C49 C48 C47 121.0(12) . . ?
C49 C48 H32 119.5 . . ?
C47 C48 H32 119.5 . . ?
C48 C49 C50 121.4(14) . . ?
C48 C49 H33 119.3 . . ?
C50 C49 H33 119.3 . . ?
C51 C50 C49 119.0(14) . . ?
C51 C50 H34 120.5 . . ?
C49 C50 H34 120.5 . . ?
C50 C51 C52 122.5(13) . . ?
C50 C51 H35 118.7 . . ?
C52 C51 H35 118.7 . . ?
C53 C52 C51 121.4(13) . . ?
C53 C52 C47 119.7(13) . . ?
C51 C52 C47 118.8(13) . . ?
C54 C53 C52 122.0(13) . . ?
C54 C53 H36 119.0 . . ?
C52 C53 H36 119.0 . . ?
C53 C54 C55 118.9(13) . . ?
C53 C54 H37 120.6 . . ?
C55 C54 H37 120.6 . . ?
C46 C55 C54 122.8(12) . . ?
C46 C55 S4 113.0(9) . . ?
C54 C55 S4 124.1(11) . . ?
C56 S4 C55 90.4(6) . . ?
C45 C56 N2 124.5(11) . . ?
C45 C56 S4 113.9(9) . . ?
N2 C56 S4 121.5(9) . . ?
C57 N2 C56 121.2(12) . . ?
C57 N2 H38 119.4 . . ?
C56 N2 H38 119.4 . . ?
O8 C57 N2 127.4(15) . . ?
O8 C57 C58 117.9(15) . . ?
N2 C57 C58 114.3(14) . . ?
F6 C58 F5 105.6(14) . . ?
F6 C58 F4 107.5(14) . . ?
F5 C58 F4 107.3(14) . . ?
F6 C58 C57 109.5(14) . . ?
F5 C58 C57 112.6(15) . . ?
F4 C58 C57 113.8(14) . . ?
C59 O9 Rh1 116.4(8) . . ?
O9 C59 O10 129.3(13) . . ?
O9 C59 C60 117.3(11) . . ?
O10 C59 C60 113.4(12) . . ?
C59 O10 Rh2 116.7(9) . . ?
C71 C60 C59 127.9(12) . . ?
C71 C60 S5 115.2(10) . . ?
C59 C60 S5 116.8(9) . . ?
C61 S5 C60 90.9(6) . . ?
C62 C61 C70 122.9(13) . . ?
C62 C61 S5 125.0(11) . . ?
C70 C61 S5 112.1(10) . . ?
C63 C62 C61 118.6(15) . . ?
C63 C62 H39 120.7 . . ?
C61 C62 H39 120.7 . . ?
C62 C63 C64 121.1(15) . . ?
C62 C63 H40 119.5 . . ?
C64 C63 H40 119.5 . . ?
C69 C64 C65 119.0(14) . . ?
C69 C64 C63 121.9(14) . . ?
C65 C64 C63 119.1(15) . . ?
C66 C65 C64 120.5(16) . . ?
C66 C65 H41 119.7 . . ?
C64 C65 H41 119.7 . . ?
C65 C66 C67 120.3(15) . . ?
C65 C66 H42 119.8 . . ?
C67 C66 H42 119.8 . . ?
C68 C67 C66 119.6(15) . . ?
C68 C67 H43 120.2 . . ?
C66 C67 H43 120.2 . . ?
C67 C68 C69 122.6(15) . . ?
C67 C68 H44 118.7 . . ?
C69 C68 H44 118.7 . . ?
C64 C69 C68 117.8(13) . . ?
C64 C69 C70 116.5(12) . . ?
C68 C69 C70 125.6(13) . . ?
C61 C70 C71 111.4(12) . . ?
C61 C70 C69 119.0(12) . . ?
C71 C70 C69 129.6(12) . . ?
C60 C71 C70 110.2(11) . . ?
C60 C71 C72 125.0(12) . . ?
C70 C71 C72 124.7(11) . . ?
C83 C72 C73 111.6(12) . . ?
C83 C72 C71 121.0(12) . . ?
C73 C72 C71 127.4(13) . . ?
C82 C73 C74 120.0(12) . . ?
C82 C73 C72 109.7(12) . . ?
C74 C73 C72 130.4(12) . . ?
C75 C74 C73 124.4(12) . . ?
C75 C74 C79 118.5(13) . . ?
C73 C74 C79 117.0(12) . . ?
C76 C75 C74 120.8(13) . . ?
C76 C75 H45 119.6 . . ?
C74 C75 H45 119.6 . . ?
C75 C76 C77 121.6(15) . . ?
C75 C76 H46 119.2 . . ?
C77 C76 H46 119.2 . . ?
C78 C77 C76 119.7(16) . . ?
C78 C77 H47 120.2 . . ?
C76 C77 H47 120.2 . . ?
C77 C78 C79 121.3(14) . . ?
C77 C78 H48 119.4 . . ?
C79 C78 H48 119.4 . . ?
C80 C79 C74 121.1(14) . . ?
C80 C79 C78 120.8(13) . . ?
C74 C79 C78 118.1(13) . . ?
C81 C80 C79 121.8(13) . . ?
C81 C80 H49 119.1 . . ?
C79 C80 H49 119.1 . . ?
C80 C81 C82 118.1(14) . . ?
C80 C81 H50 120.9 . . ?
C82 C81 H50 120.9 . . ?
C73 C82 C81 121.9(14) . . ?
C73 C82 S6 114.4(10) . . ?
C81 C82 S6 123.7(11) . . ?
C82 S6 C83 89.7(6) . . ?
C72 C83 N3 124.9(12) . . ?
C72 C83 S6 114.3(10) . . ?
N3 C83 S6 120.8(10) . . ?
C84 N3 C83 128.6(13) . . ?
C84 N3 H51 115.7 . . ?
C83 N3 H51 115.7 . . ?
O11 C84 N3 123.0(16) . . ?
O11 C84 C85 119.3(17) . . ?
N3 C84 C85 117.7(16) . . ?
F7 C85 F8 111(2) . . ?
F7 C85 F9 98(2) . . ?
F8 C85 F9 106(2) . . ?
F7 C85 C84 113.2(17) . . ?
F8 C85 C84 115(2) . . ?
F9 C85 C84 112.4(16) . . ?
C86 O12 Rh1 118.5(8) . . ?
O13 C86 O12 127.3(13) . . ?
O13 C86 C87 118.4(12) . . ?
O12 C86 C87 114.3(12) . . ?
C86 O13 Rh2 117.0(9) . . ?
C98 C87 C86 126.7(12) . . ?
C98 C87 S7 114.0(9) . . ?
C86 C87 S7 119.2(10) . . ?
C88 S7 C87 90.9(6) . . ?
C97 C88 C89 119.2(14) . . ?
C97 C88 S7 115.1(10) . . ?
C89 C88 S7 125.7(11) . . ?
C90 C89 C88 120.0(14) . . ?
C90 C89 H52 120.0 . . ?
C88 C89 H52 120.0 . . ?
C89 C90 C91 122.0(14) . . ?
C89 C90 H53 119.0 . . ?
C91 C90 H53 119.0 . . ?
C92 C91 C90 121.3(14) . . ?
C92 C91 C96 119.3(15) . . ?
C90 C91 C96 119.4(14) . . ?
C93 C92 C91 121.7(15) . . ?
C93 C92 H54 119.1 . . ?
C91 C92 H54 119.1 . . ?
C92 C93 C94 120.9(15) . . ?
C92 C93 H55 119.6 . . ?
C94 C93 H55 119.6 . . ?
C95 C94 C93 118.8(15) . . ?
C95 C94 H56 120.6 . . ?
C93 C94 H56 120.6 . . ?
C94 C95 C96 123.7(13) . . ?
C94 C95 H57 118.1 . . ?
C96 C95 H57 118.1 . . ?
C95 C96 C97 128.0(12) . . ?
C95 C96 C91 115.5(13) . . ?
C97 C96 C91 116.5(13) . . ?
C88 C97 C96 122.8(13) . . ?
C88 C97 C98 108.0(13) . . ?
C96 C97 C98 129.1(13) . . ?
C87 C98 C99 125.1(12) . . ?
C87 C98 C97 111.9(11) . . ?
C99 C98 C97 122.9(12) . . ?
C110 C99 C100 109.6(11) . . ?
C110 C99 C98 120.7(11) . . ?
C100 C99 C98 129.2(11) . . ?
C109 C100 C101 118.9(11) . . ?
C109 C100 C99 112.5(11) . . ?
C101 C100 C99 128.6(11) . . ?
C102 C101 C106 118.7(12) . . ?
C102 C101 C100 124.2(12) . . ?
C106 C101 C100 117.1(12) . . ?
C103 C102 C101 119.4(12) . . ?
C103 C102 H58 120.3 . . ?
C101 C102 H58 120.3 . . ?
C102 C103 C104 121.2(13) . . ?
C102 C103 H59 119.4 . . ?
C104 C103 H59 119.4 . . ?
C105 C104 C103 120.9(13) . . ?
C105 C104 H60 119.5 . . ?
C103 C104 H60 119.5 . . ?
C104 C105 C106 120.3(13) . . ?
C104 C105 H61 119.8 . . ?
C106 C105 H61 119.8 . . ?
C105 C106 C107 120.7(13) . . ?
C105 C106 C101 119.4(12) . . ?
C107 C106 C101 119.8(13) . . ?
C108 C107 C106 123.5(13) . . ?
C108 C107 H62 118.3 . . ?
C106 C107 H62 118.3 . . ?
C107 C108 C109 116.1(12) . . ?
C107 C108 H63 122.0 . . ?
C109 C108 H63 122.0 . . ?
C100 C109 C108 124.6(12) . . ?
C100 C109 S8 113.2(10) . . ?
C108 C109 S8 122.2(10) . . ?
C110 S8 C109 90.2(6) . . ?
C99 C110 N4 122.2(12) . . ?
C99 C110 S8 114.6(10) . . ?
N4 C110 S8 122.9(10) . . ?
C111 N4 C110 123.4(14) . . ?
C111 N4 H64 118.3 . . ?
C110 N4 H64 118.3 . . ?
O14 C111 N4 128.8(15) . . ?
O14 C111 C112 120.0(15) . . ?
N4 C111 C112 110.9(16) . . ?
F10 C112 F11 114(2) . . ?
F10 C112 F12 112(2) . . ?
F11 C112 F12 111(2) . . ?
F10 C112 C111 113.0(16) . . ?
F11 C112 C111 99.7(18) . . ?
F12 C112 C111 106.7(19) . . ?
Cl1 C113 Cl2 112.0(10) . . ?
Cl1 C113 Cl3 111.7(10) . . ?
Cl2 C113 Cl3 108.7(10) . . ?
Cl1 C113 H65 108.1 . . ?
Cl2 C113 H65 108.1 . . ?
Cl3 C113 H65 108.1 . . ?
Cl4 C114 Cl5 109.4(8) . . ?
Cl4 C114 Cl6 110.0(9) . . ?
Cl5 C114 Cl6 109.6(8) . . ?
Cl4 C114 H66 109.3 . . ?
Cl5 C114 H66 109.3 . . ?
Cl6 C114 H66 109.3 . . ?
Cl8 C115 Cl9 116.4(13) . . ?
Cl8 C115 Cl7 109.7(12) . . ?
Cl9 C115 Cl7 109.5(12) . . ?
Cl8 C115 H67 106.9 . . ?
Cl9 C115 H67 106.9 . . ?
Cl7 C115 H67 106.9 . . ?
H68 O15 H69 107.3(2) . . ?
H70 O16 H71 107.3(2) . . ?
H72 O17 H73 107.3(2) . . ?
Cl10 C116 Cl12 111(2) . . ?
Cl10 C116 Cl11 108(2) . . ?
Cl12 C116 Cl11 109(2) . . ?
Cl10 C116 H74 109.8 . . ?
Cl12 C116 H74 109.8 . . ?
Cl11 C116 H74 109.8 . . ?
Cl14 C117 Cl13 109.7(10) . . ?
Cl14 C117 Cl15 111.4(10) . . ?
Cl13 C117 Cl15 112.8(11) . . ?
Cl14 C117 H75 107.6 . . ?
Cl13 C117 H75 107.6 . . ?
Cl15 C117 H75 107.6 . . ?
Cl16 C118 Cl18 111.8(12) . . ?
Cl16 C118 Cl17 110.9(13) . . ?
Cl18 C118 Cl17 109.0(11) . . ?
Cl16 C118 H76 108.3 . . ?
Cl18 C118 H76 108.3 . . ?
Cl17 C118 H76 108.3 . . ?
Cl20 C119 Cl19 110(2) . . ?
Cl20 C119 Cl21 111.3(18) . . ?
Cl19 C119 Cl21 104.2(17) . . ?
Cl20 C119 H77 110.5 . . ?
Cl19 C119 H77 110.5 . . ?
Cl21 C119 H77 110.5 . . ?
Cl22 C120 Cl24 106(2) . . ?
Cl22 C120 Cl23 108(2) . . ?
Cl24 C120 Cl23 102.6(19) . . ?
Cl22 C120 H78 113.1 . . ?
Cl24 C120 H78 113.0 . . ?
Cl23 C120 H78 113.0 . . ?
Cl25 C121 Cl27 102.6(19) . . ?
Cl25 C121 Cl26 111(2) . . ?
Cl27 C121 Cl26 107(2) . . ?
Cl25 C121 H79 112.0 . . ?
Cl27 C121 H79 112.0 . . ?
Cl26 C121 H79 112.0 . . ?

loop_
_geom_bond_atom_site_label_1
_geom_bond_atom_site_label_2
_geom_bond_distance
_geom_bond_site_symmetry_2
_geom_bond_publ_flag
Rh1 O9 2.015(9) . ?
Rh1 O3 2.023(9) . ?
Rh1 O12 2.031(9) . ?
Rh1 O6 2.046(10) . ?
Rh1 O1 2.284(9) . ?
Rh1 Rh2 2.3857(13) . ?
Rh2 O7 2.009(9) . ?
Rh2 O10 2.036(9) . ?
Rh2 O13 2.043(9) . ?
Rh2 O4 2.055(9) . ?
Rh2 O2 2.281(8) . ?
O1 C1 1.37(2) . ?
O1 H1 0.9500 . ?
C1 C2 1.60(3) . ?
C1 H2 0.9900 . ?
C1 H3 0.9900 . ?
C2 H4 0.9800 . ?
C2 H5 0.9800 . ?
C2 H6 0.9800 . ?
O2 C3 1.443(17) . ?
O2 H7 0.9500 . ?
C3 C4 1.50(2) . ?
C3 H8 0.9900 . ?
C3 H9 0.9900 . ?
C4 H10 0.9800 . ?
C4 H11 0.9800 . ?
C4 H12 0.9800 . ?
O3 C5 1.260(15) . ?
C5 O4 1.249(16) . ?
C5 C6 1.470(19) . ?
C6 C17 1.385(19) . ?
C6 S1 1.726(13) . ?
S1 C7 1.712(15) . ?
C7 C16 1.369(18) . ?
C7 C8 1.423(18) . ?
C8 C9 1.36(2) . ?
C8 H13 0.9500 . ?
C9 C10 1.41(2) . ?
C9 H14 0.9500 . ?
C10 C15 1.419(18) . ?
C10 C11 1.42(2) . ?
C11 C12 1.36(2) . ?
C11 H15 0.9500 . ?
C12 C13 1.395(19) . ?
C12 H16 0.9500 . ?
C13 C14 1.397(18) . ?
C13 H17 0.9500 . ?
C14 C15 1.413(19) . ?
C14 H18 0.9500 . ?
C15 C16 1.460(19) . ?
C16 C17 1.430(17) . ?
C17 C18 1.487(17) . ?
C18 C29 1.371(17) . ?
C18 C19 1.453(17) . ?
C19 C28 1.410(17) . ?
C19 C20 1.424(17) . ?
C20 C21 1.421(17) . ?
C20 C25 1.427(19) . ?
C21 C22 1.383(18) . ?
C21 H19 0.9500 . ?
C22 C23 1.406(19) . ?
C22 H20 0.9500 . ?
C23 C24 1.34(2) . ?
C23 H21 0.9500 . ?
C24 C25 1.421(19) . ?
C24 H22 0.9500 . ?
C25 C26 1.414(19) . ?
C26 C27 1.37(2) . ?
C26 H23 0.9500 . ?
C27 C28 1.401(19) . ?
C27 H24 0.9500 . ?
C28 S2 1.715(14) . ?
S2 C29 1.728(13) . ?
C29 N1 1.390(17) . ?
N1 C30 1.293(19) . ?
N1 H25 0.8800 . ?
C30 O5 1.18(3) . ?
C30 C31 1.55(2) . ?
C31 F2 1.278(19) . ?
C31 F3 1.28(2) . ?
C31 F1 1.31(2) . ?
O6 C32 1.281(16) . ?
C32 O7 1.245(16) . ?
C32 C33 1.50(2) . ?
C33 C44 1.386(18) . ?
C33 S3 1.701(13) . ?
S3 C34 1.717(14) . ?
C34 C35 1.403(19) . ?
C34 C43 1.408(18) . ?
C35 C36 1.39(2) . ?
C35 H26 0.9500 . ?
C36 C37 1.42(2) . ?
C36 H27 0.9500 . ?
C37 C42 1.397(18) . ?
C37 C38 1.40(2) . ?
C38 C39 1.36(2) . ?
C38 H28 0.9500 . ?
C39 C40 1.39(2) . ?
C39 H29 0.9500 . ?
C40 C41 1.366(19) . ?
C40 H30 0.9500 . ?
C41 C42 1.413(19) . ?
C41 H31 0.9500 . ?
C42 C43 1.443(19) . ?
C43 C44 1.435(18) . ?
C44 C45 1.496(17) . ?
C45 C56 1.365(17) . ?
C45 C46 1.439(16) . ?
C46 C55 1.394(18) . ?
C46 C47 1.442(18) . ?
C47 C52 1.430(18) . ?
C47 C48 1.433(19) . ?
C48 C49 1.370(19) . ?
C48 H32 0.9500 . ?
C49 C50 1.402(19) . ?
C49 H33 0.9500 . ?
C50 C51 1.35(2) . ?
C50 H34 0.9500 . ?
C51 C52 1.42(2) . ?
C51 H35 0.9500 . ?
C52 C53 1.41(2) . ?
C53 C54 1.35(2) . ?
C53 H36 0.9500 . ?
C54 C55 1.420(17) . ?
C54 H37 0.9500 . ?
C55 S4 1.724(13) . ?
S4 C56 1.715(12) . ?
C56 N2 1.414(16) . ?
N2 C57 1.323(18) . ?
N2 H38 0.8800 . ?
C57 O8 1.19(2) . ?
C57 C58 1.53(2) . ?
C58 F6 1.323(19) . ?
C58 F5 1.325(19) . ?
C58 F4 1.35(2) . ?
O9 C59 1.256(17) . ?
C59 O10 1.262(15) . ?
C59 C60 1.530(19) . ?
C60 C71 1.355(18) . ?
C60 S5 1.706(13) . ?
S5 C61 1.702(15) . ?
C61 C62 1.41(2) . ?
C61 C70 1.413(18) . ?
C62 C63 1.35(2) . ?
C62 H39 0.9500 . ?
C63 C64 1.45(2) . ?
C63 H40 0.9500 . ?
C64 C69 1.40(2) . ?
C64 C65 1.44(2) . ?
C65 C66 1.35(2) . ?
C65 H41 0.9500 . ?
C66 C67 1.41(2) . ?
C66 H42 0.9500 . ?
C67 C68 1.349(19) . ?
C67 H43 0.9500 . ?
C68 C69 1.406(19) . ?
C68 H44 0.9500 . ?
C69 C70 1.455(19) . ?
C70 C71 1.444(18) . ?
C71 C72 1.486(18) . ?
C72 C83 1.353(19) . ?
C72 C73 1.457(18) . ?
C73 C82 1.398(18) . ?
C73 C74 1.43(2) . ?
C74 C75 1.42(2) . ?
C74 C79 1.437(18) . ?
C75 C76 1.37(2) . ?
C75 H45 0.9500 . ?
C76 C77 1.40(2) . ?
C76 H46 0.9500 . ?
C77 C78 1.37(2) . ?
C77 H47 0.9500 . ?
C78 C79 1.45(2) . ?
C78 H48 0.9500 . ?
C79 C80 1.40(2) . ?
C80 C81 1.37(2) . ?
C80 H49 0.9500 . ?
C81 C82 1.42(2) . ?
C81 H50 0.9500 . ?
C82 S6 1.710(15) . ?
S6 C83 1.736(13) . ?
C83 N3 1.398(17) . ?
N3 C84 1.29(2) . ?
N3 H51 0.8800 . ?
C84 O11 1.25(2) . ?
C84 C85 1.49(2) . ?
C85 F7 1.22(2) . ?
C85 F8 1.24(2) . ?
C85 F9 1.26(2) . ?
O12 C86 1.296(16) . ?
C86 O13 1.238(16) . ?
C86 C87 1.476(19) . ?
C87 C98 1.367(19) . ?
C87 S7 1.720(13) . ?
S7 C88 1.700(15) . ?
C88 C97 1.408(19) . ?
C88 C89 1.42(2) . ?
C89 C90 1.37(2) . ?
C89 H52 0.9500 . ?
C90 C91 1.42(2) . ?
C90 H53 0.9500 . ?
C91 C92 1.39(2) . ?
C91 C96 1.458(19) . ?
C92 C93 1.34(2) . ?
C92 H54 0.9500 . ?
C93 C94 1.40(2) . ?
C93 H55 0.9500 . ?
C94 C95 1.36(2) . ?
C94 H56 0.9500 . ?
C95 C96 1.40(2) . ?
C95 H57 0.9500 . ?
C96 C97 1.42(2) . ?
C97 C98 1.492(18) . ?
C98 C99 1.458(17) . ?
C99 C110 1.389(18) . ?
C99 C100 1.456(17) . ?
C100 C109 1.376(18) . ?
C100 C101 1.451(19) . ?
C101 C102 1.422(19) . ?
C101 C106 1.429(18) . ?
C102 C103 1.371(19) . ?
C102 H58 0.9500 . ?
C103 C104 1.389(19) . ?
C103 H59 0.9500 . ?
C104 C105 1.361(19) . ?
C104 H60 0.9500 . ?
C105 C106 1.400(19) . ?
C105 H61 0.9500 . ?
C106 C107 1.422(19) . ?
C107 C108 1.36(2) . ?
C107 H62 0.9500 . ?
C108 C109 1.419(18) . ?
C108 H63 0.9500 . ?
C109 S8 1.731(13) . ?
S8 C110 1.724(14) . ?
C110 N4 1.401(17) . ?
N4 C111 1.28(2) . ?
N4 H64 0.8800 . ?
C111 O14 1.23(2) . ?
C111 C112 1.67(3) . ?
C112 F10 1.26(2) . ?
C112 F11 1.31(3) . ?
C112 F12 1.32(2) . ?
C113 Cl1 1.721(17) . ?
C113 Cl2 1.748(18) . ?
C113 Cl3 1.755(18) . ?
C113 H65 1.0000 . ?
C114 Cl4 1.753(15) . ?
C114 Cl5 1.768(17) . ?
C114 Cl6 1.775(16) . ?
C114 H66 1.0000 . ?
C115 Cl8 1.69(2) . ?
C115 Cl9 1.72(2) . ?
C115 Cl7 1.74(2) . ?
C115 H67 1.0000 . ?
O15 H68 0.9500(16) . ?
O15 H69 0.9500(15) . ?
O16 H70 0.9500(15) . ?
O16 H71 0.9500(15) . ?
O17 H72 0.9500(15) . ?
O17 H73 0.9500(17) . ?
C116 Cl10 1.75(3) . ?
C116 Cl12 1.75(3) . ?
C116 Cl11 1.75(3) . ?
C116 H74 1.0000 . ?
C117 Cl14 1.718(18) . ?
C117 Cl13 1.749(17) . ?
C117 Cl15 1.750(19) . ?
C117 H75 1.0000 . ?
C118 Cl16 1.75(2) . ?
C118 Cl18 1.76(2) . ?
C118 Cl17 1.77(2) . ?
C118 H76 1.0000 . ?
C119 Cl20 1.72(3) . ?
C119 Cl19 1.73(3) . ?
C119 Cl21 1.76(2) . ?
C119 H77 1.0000 . ?
C120 Cl22 1.77(3) . ?
C120 Cl24 1.79(3) . ?
C120 Cl23 1.84(3) . ?
C120 H78 1.0000 . ?
C121 Cl25 1.78(3) . ?
C121 Cl27 1.78(3) . ?
C121 Cl26 1.78(3) . ?
C121 H79 1.0000 . ?

loop_
_geom_hbond_atom_site_label_D
_geom_hbond_atom_site_label_H
_geom_hbond_atom_site_label_A
_geom_hbond_distance_DH
_geom_hbond_distance_HA
_geom_hbond_distance_DA
_geom_hbond_angle_DHA
_geom_hbond_site_symmetry_A
C2 H5 S6 0.98 3.02 3.81(3) 138.7 .
C4 H11 O10 0.98 2.48 3.298(18) 141.0 .
C8 H13 Cl9 0.95 2.94 3.819(16) 153.7 4_647
N1 H25 Cl11 0.88 2.78 3.53(3) 144.2 3_545
N1 H25 Cl14 0.88 2.96 3.836(13) 170.5 3_545
N2 H38 O15 0.88 2.16 2.968(14) 153.3 .
N4 H64 F10 0.88 2.17 2.619(15) 111.2 .
C114 H66 S8 1.00 2.94 3.488(16) 115.6 .
C114 H66 O14 1.00 2.46 3.32(2) 145.1 .
C115 H67 O8 1.00 2.24 2.99(3) 131.1 .
O15 H68 N2 0.9500(16) 2.76(7) 2.968(14) 93(4) .
O16 H70 O17 0.9500(15) 1.99(6) 2.78(4) 140(7) .
O17 H72 O17 0.9500(15) 2.24(9) 2.85(5) 121(8) 2_756
C118 H76 O14 1.00 2.44 3.20(2) 132.2 .
C121 H79 O11 1.00 2.52 3.35(5) 139.7 3

loop_
_geom_torsion_atom_site_label_1
_geom_torsion_atom_site_label_2
_geom_torsion_atom_site_label_3
_geom_torsion_atom_site_label_4
_geom_torsion
_geom_torsion_site_symmetry_1
_geom_torsion_site_symmetry_2
_geom_torsion_site_symmetry_3
_geom_torsion_site_symmetry_4
_geom_torsion_publ_flag
Rh1 O1 C1 C2 175.0(12) . . . . ?
Rh2 O2 C3 C4 75.5(15) . . . . ?
Rh1 O3 C5 O4 -7.8(17) . . . . ?
Rh1 O3 C5 C6 169.0(8) . . . . ?
O3 C5 O4 Rh2 4.1(17) . . . . ?
C6 C5 O4 Rh2 -172.7(8) . . . . ?
O4 C5 C6 C17 162.2(13) . . . . ?
O3 C5 C6 C17 -15(2) . . . . ?
O4 C5 C6 S1 -15.8(15) . . . . ?
O3 C5 C6 S1 167.1(9) . . . . ?
C17 C6 S1 C7 -0.3(10) . . . . ?
C5 C6 S1 C7 178.0(10) . . . . ?
C6 S1 C7 C16 0.1(11) . . . . ?
C6 S1 C7 C8 176.4(12) . . . . ?
C16 C7 C8 C9 -2(2) . . . . ?
S1 C7 C8 C9 -177.7(11) . . . . ?
C7 C8 C9 C10 -1(2) . . . . ?
C8 C9 C10 C15 -1(2) . . . . ?
C8 C9 C10 C11 -179.6(13) . . . . ?
C9 C10 C11 C12 179.4(13) . . . . ?
C15 C10 C11 C12 0.5(19) . . . . ?
C10 C11 C12 C13 0(2) . . . . ?
C11 C12 C13 C14 1(2) . . . . ?
C12 C13 C14 C15 -2(2) . . . . ?
C13 C14 C15 C10 3.1(19) . . . . ?
C13 C14 C15 C16 177.9(12) . . . . ?
C9 C10 C15 C14 179.0(12) . . . . ?
C11 C10 C15 C14 -2.1(18) . . . . ?
C9 C10 C15 C16 3.8(18) . . . . ?
C11 C10 C15 C16 -177.3(11) . . . . ?
C8 C7 C16 C17 -176.1(12) . . . . ?
S1 C7 C16 C17 0.2(14) . . . . ?
C8 C7 C16 C15 4.9(19) . . . . ?
S1 C7 C16 C15 -178.8(9) . . . . ?
C14 C15 C16 C7 179.3(12) . . . . ?
C10 C15 C16 C7 -5.8(17) . . . . ?
C14 C15 C16 C17 1(2) . . . . ?
C10 C15 C16 C17 175.5(12) . . . . ?
C5 C6 C17 C16 -177.6(12) . . . . ?
S1 C6 C17 C16 0.5(13) . . . . ?
C5 C6 C17 C18 5(2) . . . . ?
S1 C6 C17 C18 -176.9(9) . . . . ?
C7 C16 C17 C6 -0.4(15) . . . . ?
C15 C16 C17 C6 178.4(12) . . . . ?
C7 C16 C17 C18 176.8(12) . . . . ?
C15 C16 C17 C18 -4(2) . . . . ?
C6 C17 C18 C29 73.3(16) . . . . ?
C16 C17 C18 C29 -103.6(15) . . . . ?
C6 C17 C18 C19 -100.4(16) . . . . ?
C16 C17 C18 C19 82.7(18) . . . . ?
C29 C18 C19 C28 1.9(15) . . . . ?
C17 C18 C19 C28 176.0(12) . . . . ?
C29 C18 C19 C20 -178.7(13) . . . . ?
C17 C18 C19 C20 -5(2) . . . . ?
C28 C19 C20 C21 178.2(12) . . . . ?
C18 C19 C20 C21 -1(2) . . . . ?
C28 C19 C20 C25 0.2(18) . . . . ?
C18 C19 C20 C25 -179.1(12) . . . . ?
C19 C20 C21 C22 -179.5(12) . . . . ?
C25 C20 C21 C22 -1.4(19) . . . . ?
C20 C21 C22 C23 2(2) . . . . ?
C21 C22 C23 C24 -2(2) . . . . ?
C22 C23 C24 C25 1(2) . . . . ?
C23 C24 C25 C26 179.4(13) . . . . ?
C23 C24 C25 C20 0(2) . . . . ?
C21 C20 C25 C26 -179.2(12) . . . . ?
C19 C20 C25 C26 -1.1(19) . . . . ?
C21 C20 C25 C24 0.4(18) . . . . ?
C19 C20 C25 C24 178.5(12) . . . . ?
C24 C25 C26 C27 -177.7(13) . . . . ?
C20 C25 C26 C27 2(2) . . . . ?
C25 C26 C27 C28 -2(2) . . . . ?
C26 C27 C28 C19 1(2) . . . . ?
C26 C27 C28 S2 -177.8(11) . . . . ?
C20 C19 C28 C27 0.0(19) . . . . ?
C18 C19 C28 C27 179.4(12) . . . . ?
C20 C19 C28 S2 178.8(9) . . . . ?
C18 C19 C28 S2 -1.8(14) . . . . ?
C27 C28 S2 C29 179.7(12) . . . . ?
C19 C28 S2 C29 0.9(10) . . . . ?
C19 C18 C29 N1 171.5(11) . . . . ?
C17 C18 C29 N1 -3.2(19) . . . . ?
C19 C18 C29 S2 -1.3(14) . . . . ?
C17 C18 C29 S2 -176.0(9) . . . . ?
C28 S2 C29 C18 0.2(10) . . . . ?
C28 S2 C29 N1 -172.8(11) . . . . ?
C18 C29 N1 C30 -145.1(17) . . . . ?
S2 C29 N1 C30 27(2) . . . . ?
C29 N1 C30 O5 -5(4) . . . . ?
C29 N1 C30 C31 167.3(15) . . . . ?
O5 C30 C31 F2 -11(4) . . . . ?
N1 C30 C31 F2 176.7(19) . . . . ?
O5 C30 C31 F3 112(3) . . . . ?
N1 C30 C31 F3 -61(3) . . . . ?
O5 C30 C31 F1 -131(3) . . . . ?
N1 C30 C31 F1 56(2) . . . . ?
Rh1 O6 C32 O7 9.2(18) . . . . ?
Rh1 O6 C32 C33 -171.0(8) . . . . ?
O6 C32 O7 Rh2 -13.2(18) . . . . ?
C33 C32 O7 Rh2 166.9(8) . . . . ?
O7 C32 C33 C44 0.3(19) . . . . ?
O6 C32 C33 C44 -179.6(12) . . . . ?
O7 C32 C33 S3 -172.9(10) . . . . ?
O6 C32 C33 S3 7.2(16) . . . . ?
C44 C33 S3 C34 0.8(10) . . . . ?
C32 C33 S3 C34 174.7(11) . . . . ?
C33 S3 C34 C35 -177.5(11) . . . . ?
C33 S3 C34 C43 -0.6(10) . . . . ?
C43 C34 C35 C36 3.5(19) . . . . ?
S3 C34 C35 C36 -179.9(10) . . . . ?
C34 C35 C36 C37 -1.6(19) . . . . ?
C35 C36 C37 C42 0.5(19) . . . . ?
C35 C36 C37 C38 177.0(12) . . . . ?
C42 C37 C38 C39 -0.1(19) . . . . ?
C36 C37 C38 C39 -176.6(12) . . . . ?
C37 C38 C39 C40 -1(2) . . . . ?
C38 C39 C40 C41 0(2) . . . . ?
C39 C40 C41 C42 2(2) . . . . ?
C38 C37 C42 C41 2.4(18) . . . . ?
C36 C37 C42 C41 178.9(12) . . . . ?
C38 C37 C42 C43 -177.8(11) . . . . ?
C36 C37 C42 C43 -1.3(18) . . . . ?
C40 C41 C42 C37 -3.4(19) . . . . ?
C40 C41 C42 C43 176.8(12) . . . . ?
C35 C34 C43 C44 177.3(11) . . . . ?
S3 C34 C43 C44 0.4(13) . . . . ?
C35 C34 C43 C42 -4.3(18) . . . . ?
S3 C34 C43 C42 178.8(9) . . . . ?
C37 C42 C43 C34 3.1(17) . . . . ?
C41 C42 C43 C34 -177.1(12) . . . . ?
C37 C42 C43 C44 -178.9(12) . . . . ?
C41 C42 C43 C44 1(2) . . . . ?
C32 C33 C44 C43 -174.3(11) . . . . ?
S3 C33 C44 C43 -0.7(14) . . . . ?
C32 C33 C44 C45 6(2) . . . . ?
S3 C33 C44 C45 179.3(9) . . . . ?
C34 C43 C44 C33 0.2(15) . . . . ?
C42 C43 C44 C33 -178.0(12) . . . . ?
C34 C43 C44 C45 -179.8(11) . . . . ?
C42 C43 C44 C45 2(2) . . . . ?
C33 C44 C45 C56 84.1(17) . . . . ?
C43 C44 C45 C56 -95.8(15) . . . . ?
C33 C44 C45 C46 -96.6(16) . . . . ?
C43 C44 C45 C46 83.4(16) . . . . ?
C56 C45 C46 C55 -0.8(15) . . . . ?
C44 C45 C46 C55 179.8(11) . . . . ?
C56 C45 C46 C47 -174.5(12) . . . . ?
C44 C45 C46 C47 6(2) . . . . ?
C55 C46 C47 C52 0.2(17) . . . . ?
C45 C46 C47 C52 173.4(12) . . . . ?
C55 C46 C47 C48 -179.4(11) . . . . ?
C45 C46 C47 C48 -6(2) . . . . ?
C52 C47 C48 C49 1.2(18) . . . . ?
C46 C47 C48 C49 -179.3(12) . . . . ?
C47 C48 C49 C50 0.8(19) . . . . ?
C48 C49 C50 C51 -2(2) . . . . ?
C49 C50 C51 C52 0(2) . . . . ?
C50 C51 C52 C53 178.3(13) . . . . ?
C50 C51 C52 C47 2(2) . . . . ?
C48 C47 C52 C53 -179.0(11) . . . . ?
C46 C47 C52 C53 1.4(17) . . . . ?
C48 C47 C52 C51 -2.3(17) . . . . ?
C46 C47 C52 C51 178.1(11) . . . . ?
C51 C52 C53 C54 -178.4(12) . . . . ?
C47 C52 C53 C54 -1.8(19) . . . . ?
C52 C53 C54 C55 0.5(19) . . . . ?
C45 C46 C55 C54 -176.0(11) . . . . ?
C47 C46 C55 C54 -1.4(17) . . . . ?
C45 C46 C55 S4 1.4(13) . . . . ?
C47 C46 C55 S4 176.0(9) . . . . ?
C53 C54 C55 C46 1.1(18) . . . . ?
C53 C54 C55 S4 -176.0(10) . . . . ?
C46 C55 S4 C56 -1.2(9) . . . . ?
C54 C55 S4 C56 176.2(11) . . . . ?
C46 C45 C56 N2 -176.6(11) . . . . ?
C44 C45 C56 N2 3(2) . . . . ?
C46 C45 C56 S4 0.0(14) . . . . ?
C44 C45 C56 S4 179.3(9) . . . . ?
C55 S4 C56 C45 0.7(10) . . . . ?
C55 S4 C56 N2 177.3(11) . . . . ?
C45 C56 N2 C57 -140.1(15) . . . . ?
S4 C56 N2 C57 43.6(17) . . . . ?
C56 N2 C57 O8 -4(3) . . . . ?
C56 N2 C57 C58 -176.1(13) . . . . ?
O8 C57 C58 F6 46(3) . . . . ?
N2 C57 C58 F6 -141.4(15) . . . . ?
O8 C57 C58 F5 -71(2) . . . . ?
N2 C57 C58 F5 101.4(18) . . . . ?
O8 C57 C58 F4 166.3(18) . . . . ?
N2 C57 C58 F4 -21(2) . . . . ?
Rh1 O9 C59 O10 -11.9(19) . . . . ?
Rh1 O9 C59 C60 167.0(9) . . . . ?
O9 C59 O10 Rh2 7.7(19) . . . . ?
C60 C59 O10 Rh2 -171.2(8) . . . . ?
O9 C59 C60 C71 -14(2) . . . . ?
O10 C59 C60 C71 165.1(14) . . . . ?
O9 C59 C60 S5 169.3(10) . . . . ?
O10 C59 C60 S5 -11.6(16) . . . . ?
C71 C60 S5 C61 -0.3(12) . . . . ?
C59 C60 S5 C61 176.9(11) . . . . ?
C60 S5 C61 C62 -177.9(15) . . . . ?
C60 S5 C61 C70 1.9(12) . . . . ?
C70 C61 C62 C63 1(3) . . . . ?
S5 C61 C62 C63 -179.1(14) . . . . ?
C61 C62 C63 C64 1(3) . . . . ?
C62 C63 C64 C69 -3(3) . . . . ?
C62 C63 C64 C65 176.1(18) . . . . ?
C69 C64 C65 C66 1(3) . . . . ?
C63 C64 C65 C66 -178.1(18) . . . . ?
C64 C65 C66 C67 -3(3) . . . . ?
C65 C66 C67 C68 3(3) . . . . ?
C66 C67 C68 C69 -2(2) . . . . ?
C65 C64 C69 C68 0(2) . . . . ?
C63 C64 C69 C68 179.1(15) . . . . ?
C65 C64 C69 C70 -177.1(15) . . . . ?
C63 C64 C69 C70 2(2) . . . . ?
C67 C68 C69 C64 1(2) . . . . ?
C67 C68 C69 C70 177.8(14) . . . . ?
C62 C61 C70 C71 176.8(14) . . . . ?
S5 C61 C70 C71 -2.9(16) . . . . ?
C62 C61 C70 C69 -2(2) . . . . ?
S5 C61 C70 C69 178.2(11) . . . . ?
C64 C69 C70 C61 1(2) . . . . ?
C68 C69 C70 C61 -176.6(14) . . . . ?
C64 C69 C70 C71 -178.0(15) . . . . ?
C68 C69 C70 C71 5(2) . . . . ?
C59 C60 C71 C70 -178.1(13) . . . . ?
S5 C60 C71 C70 -1.3(16) . . . . ?
C59 C60 C71 C72 4(2) . . . . ?
S5 C60 C71 C72 -179.6(11) . . . . ?
C61 C70 C71 C60 2.7(17) . . . . ?
C69 C70 C71 C60 -178.6(15) . . . . ?
C61 C70 C71 C72 -179.0(13) . . . . ?
C69 C70 C71 C72 0(2) . . . . ?
C60 C71 C72 C83 74.5(19) . . . . ?
C70 C71 C72 C83 -103.6(16) . . . . ?
C60 C71 C72 C73 -105.9(17) . . . . ?
C70 C71 C72 C73 76.0(19) . . . . ?
C83 C72 C73 C82 5.3(15) . . . . ?
C71 C72 C73 C82 -174.3(12) . . . . ?
C83 C72 C73 C74 -174.0(13) . . . . ?
C71 C72 C73 C74 6(2) . . . . ?
C82 C73 C74 C75 -177.3(13) . . . . ?
C72 C73 C74 C75 2(2) . . . . ?
C82 C73 C74 C79 2.5(18) . . . . ?
C72 C73 C74 C79 -178.3(13) . . . . ?
C73 C74 C75 C76 -179.9(14) . . . . ?
C79 C74 C75 C76 0(2) . . . . ?
C74 C75 C76 C77 2(2) . . . . ?
C75 C76 C77 C78 -2(2) . . . . ?
C76 C77 C78 C79 0(2) . . . . ?
C75 C74 C79 C80 178.5(14) . . . . ?
C73 C74 C79 C80 -1(2) . . . . ?
C75 C74 C79 C78 -2(2) . . . . ?
C73 C74 C79 C78 178.0(13) . . . . ?
C77 C78 C79 C80 -178.4(15) . . . . ?
C77 C78 C79 C74 2(2) . . . . ?
C74 C79 C80 C81 1(2) . . . . ?
C78 C79 C80 C81 -178.7(15) . . . . ?
C79 C80 C81 C82 -1(2) . . . . ?
C74 C73 C82 C81 -3(2) . . . . ?
C72 C73 C82 C81 177.5(13) . . . . ?
C74 C73 C82 S6 176.4(10) . . . . ?
C72 C73 C82 S6 -2.9(14) . . . . ?
C80 C81 C82 C73 2(2) . . . . ?
C80 C81 C82 S6 -177.1(12) . . . . ?
C73 C82 S6 C83 0.0(11) . . . . ?
C81 C82 S6 C83 179.6(13) . . . . ?
C73 C72 C83 N3 172.3(12) . . . . ?
C71 C72 C83 N3 -8(2) . . . . ?
C73 C72 C83 S6 -5.5(14) . . . . ?
C71 C72 C83 S6 174.2(10) . . . . ?
C82 S6 C83 C72 3.2(11) . . . . ?
C82 S6 C83 N3 -174.6(11) . . . . ?
C72 C83 N3 C84 -177.7(16) . . . . ?
S6 C83 N3 C84 0(2) . . . . ?
C83 N3 C84 O11 -13(3) . . . . ?
C83 N3 C84 C85 168.9(15) . . . . ?
O11 C84 C85 F7 59(3) . . . . ?
N3 C84 C85 F7 -123(2) . . . . ?
O11 C84 C85 F8 -70(3) . . . . ?
N3 C84 C85 F8 108(3) . . . . ?
O11 C84 C85 F9 169(2) . . . . ?
N3 C84 C85 F9 -13(3) . . . . ?
Rh1 O12 C86 O13 5.4(17) . . . . ?
Rh1 O12 C86 C87 -173.8(8) . . . . ?
O12 C86 O13 Rh2 -8.6(17) . . . . ?
C87 C86 O13 Rh2 170.5(8) . . . . ?
O13 C86 C87 C98 1(2) . . . . ?
O12 C86 C87 C98 179.8(12) . . . . ?
O13 C86 C87 S7 -175.1(10) . . . . ?
O12 C86 C87 S7 4.1(15) . . . . ?
C98 C87 S7 C88 2.3(11) . . . . ?
C86 C87 S7 C88 178.5(11) . . . . ?
C87 S7 C88 C97 -2.8(11) . . . . ?
C87 S7 C88 C89 178.7(14) . . . . ?
C97 C88 C89 C90 -1(2) . . . . ?
S7 C88 C89 C90 177.9(14) . . . . ?
C88 C89 C90 C91 3(3) . . . . ?
C89 C90 C91 C92 174.7(18) . . . . ?
C89 C90 C91 C96 -4(3) . . . . ?
C90 C91 C92 C93 -179.9(19) . . . . ?
C96 C91 C92 C93 -2(3) . . . . ?
C91 C92 C93 C94 -1(3) . . . . ?
C92 C93 C94 C95 2(3) . . . . ?
C93 C94 C95 C96 -1(2) . . . . ?
C94 C95 C96 C97 178.2(15) . . . . ?
C94 C95 C96 C91 -1(2) . . . . ?
C92 C91 C96 C95 2(2) . . . . ?
C90 C91 C96 C95 -179.4(15) . . . . ?
C92 C91 C96 C97 -176.9(15) . . . . ?
C90 C91 C96 C97 1(2) . . . . ?
C89 C88 C97 C96 -2(2) . . . . ?
S7 C88 C97 C96 179.8(11) . . . . ?
C89 C88 C97 C98 -178.9(13) . . . . ?
S7 C88 C97 C98 2.5(15) . . . . ?
C95 C96 C97 C88 -178.0(14) . . . . ?
C91 C96 C97 C88 1(2) . . . . ?
C95 C96 C97 C98 -1(2) . . . . ?
C91 C96 C97 C98 177.8(14) . . . . ?
C86 C87 C98 C99 6(2) . . . . ?
S7 C87 C98 C99 -178.4(10) . . . . ?
C86 C87 C98 C97 -177.2(12) . . . . ?
S7 C87 C98 C97 -1.4(14) . . . . ?
C88 C97 C98 C87 -0.7(16) . . . . ?
C96 C97 C98 C87 -177.7(13) . . . . ?
C88 C97 C98 C99 176.5(12) . . . . ?
C96 C97 C98 C99 -1(2) . . . . ?
C87 C98 C99 C110 88.3(17) . . . . ?
C97 C98 C99 C110 -88.4(16) . . . . ?
C87 C98 C99 C100 -101.3(17) . . . . ?
C97 C98 C99 C100 81.9(17) . . . . ?
C110 C99 C100 C109 2.1(15) . . . . ?
C98 C99 C100 C109 -169.1(13) . . . . ?
C110 C99 C100 C101 -176.1(12) . . . . ?
C98 C99 C100 C101 13(2) . . . . ?
C109 C100 C101 C102 -175.5(13) . . . . ?
C99 C100 C101 C102 3(2) . . . . ?
C109 C100 C101 C106 3.8(18) . . . . ?
C99 C100 C101 C106 -178.0(12) . . . . ?
C106 C101 C102 C103 1(2) . . . . ?
C100 C101 C102 C103 -179.4(13) . . . . ?
C101 C102 C103 C104 0(2) . . . . ?
C102 C103 C104 C105 -1(2) . . . . ?
C103 C104 C105 C106 2(2) . . . . ?
C104 C105 C106 C107 -176.3(14) . . . . ?
C104 C105 C106 C101 -1(2) . . . . ?
C102 C101 C106 C105 -1(2) . . . . ?
C100 C101 C106 C105 179.7(12) . . . . ?
C102 C101 C106 C107 174.8(13) . . . . ?
C100 C101 C106 C107 -4.5(19) . . . . ?
C105 C106 C107 C108 177.9(14) . . . . ?
C101 C106 C107 C108 2(2) . . . . ?
C106 C107 C108 C109 1(2) . . . . ?
C101 C100 C109 C108 -1(2) . . . . ?
C99 C100 C109 C108 -179.1(12) . . . . ?
C101 C100 C109 S8 177.2(9) . . . . ?
C99 C100 C109 S8 -1.3(15) . . . . ?
C107 C108 C109 C100 -2(2) . . . . ?
C107 C108 C109 S8 -179.5(11) . . . . ?
C100 C109 S8 C110 0.1(11) . . . . ?
C108 C109 S8 C110 178.0(12) . . . . ?
C100 C99 C110 N4 -176.0(12) . . . . ?
C98 C99 C110 N4 -4(2) . . . . ?
C100 C99 C110 S8 -2.1(14) . . . . ?
C98 C99 C110 S8 170.0(10) . . . . ?
C109 S8 C110 C99 1.2(11) . . . . ?
C109 S8 C110 N4 175.0(12) . . . . ?
C99 C110 N4 C111 -176.4(15) . . . . ?
S8 C110 N4 C111 10(2) . . . . ?
C110 N4 C111 O14 -1(3) . . . . ?
C110 N4 C111 C112 -174.8(15) . . . . ?
O14 C111 C112 F10 -171(2) . . . . ?
N4 C111 C112 F10 4(3) . . . . ?
O14 C111 C112 F11 68(2) . . . . ?
N4 C111 C112 F11 -116.9(18) . . . . ?
O14 C111 C112 F12 -47(3) . . . . ?
N4 C111 C112 F12 128(2) . . . . ?
